data_7707622
loop_
_publ_author_name
'Horii, Yoji'
'Damjanovi\'c, Marko'
'Katoh, Keiichi'
'Yamashita, Masahiro'

_publ_section_title
;
 Structural, magnetic and theoretical analyses of anionic and cationic
 phthalocyaninato-terbium(III) double-decker complexes: magnetic
 relaxation <i>via</i> higher ligand-field sublevels enhanced by
 oxidation.
;
_journal_issue 28
_journal_name_full 'Dalton transactions (Cambridge, England : 2003)'
_journal_page_first 9719
_journal_page_last 9724
_journal_paper_doi 10.1039/d1dt00775k
_journal_volume 50
_journal_year 2021
_chemical_formula_sum 'C144 H196 N17 O16 Tb'
_chemical_formula_weight 2580.09
_space_group_crystal_system monoclinic
_space_group_IT_number 14
_space_group_name_Hall '-P 2ybc'
_space_group_name_H-M_alt 'P 1 21/c 1'
_symmetry_cell_setting monoclinic
_symmetry_space_group_name_H-M 'P 1 21/c 1'
_atom_sites_solution_hydrogens geom
_audit_creation_method SHELXL-2018/3
_audit_update_record
;
2021-05-24 deposited with the CCDC.	2021-06-09 downloaded from the CCDC.
;
_cell_angle_alpha 90
_cell_angle_beta 101.534(2)
_cell_angle_gamma 90
_cell_formula_units_Z 4
_cell_length_a 20.6206(4)
_cell_length_b 30.5969(5)
_cell_length_c 23.4609(5)
_cell_measurement_reflns_used 60761
_cell_measurement_temperature 263
_cell_measurement_theta_max 31.5580
_cell_measurement_theta_min 1.5980
_cell_volume 14503.2(5)
_computing_cell_refinement 'CrysAlisPro 1.171.40.53 (Rigaku OD, 2019)'
_computing_data_collection 'CrysAlisPro 1.171.40.53 (Rigaku OD, 2019)'
_computing_data_reduction 'CrysAlisPro 1.171.40.53 (Rigaku OD, 2019)'
_computing_molecular_graphics 'Yadokari-XG 2009 (Wakita Nemoto et al., 2009)'
_computing_publication_material 'Yadokari-XG 2009 (Wakita,Nemoto et al., 2009)'
_computing_structure_refinement 'SHELXL-2018/3 (Sheldrick, 2018)'
_diffrn_ambient_temperature 263
_diffrn_measured_fraction_theta_full 1.000
_diffrn_measured_fraction_theta_max 1.000
_diffrn_measurement_device_type 'dtrek-CrysAlisPro-abstract goniometer imported rigaku-d*trek images'
_diffrn_measurement_method '\w scans'
_diffrn_radiation_monochromator graphite
_diffrn_radiation_type MoK\a
_diffrn_radiation_wavelength 0.71073
_diffrn_reflns_av_R_equivalents 0.0859
_diffrn_reflns_av_unetI/netI 0.0597
_diffrn_reflns_Laue_measured_fraction_full 1.000
_diffrn_reflns_Laue_measured_fraction_max 1.000
_diffrn_reflns_limit_h_max 26
_diffrn_reflns_limit_h_min -26
_diffrn_reflns_limit_k_max 39
_diffrn_reflns_limit_k_min -39
_diffrn_reflns_limit_l_max 30
_diffrn_reflns_limit_l_min -30
_diffrn_reflns_number 159866
_diffrn_reflns_point_group_measured_fraction_full 1.000
_diffrn_reflns_point_group_measured_fraction_max 1.000
_diffrn_reflns_theta_full 25.242
_diffrn_reflns_theta_max 27.500
_diffrn_reflns_theta_min 1.599
_diffrn_source 'fine-focus sealed X-ray tube'
_exptl_absorpt_coefficient_mu 0.552
_exptl_absorpt_correction_T_max 1.00000
_exptl_absorpt_correction_T_min 0.63002
_exptl_absorpt_correction_type multi-scan
_exptl_absorpt_process_details
;
CrysAlisPro 1.171.40.53 (Rigaku Oxford Diffraction, 2019)
Empirical absorption correction using spherical harmonics,
 implemented in SCALE3 ABSPACK scaling algorithm.
;
_exptl_crystal_colour red
_exptl_crystal_density_diffrn 1.182
_exptl_crystal_description prism
_exptl_crystal_F_000 5488
_exptl_crystal_size_max 0.144
_exptl_crystal_size_mid 0.140
_exptl_crystal_size_min 0.100
_refine_diff_density_max 1.650
_refine_diff_density_min -1.333
_refine_diff_density_rms 0.083
_refine_ls_extinction_method none
_refine_ls_goodness_of_fit_ref 1.034
_refine_ls_matrix_type full
_refine_ls_number_parameters 1730
_refine_ls_number_reflns 33311
_refine_ls_number_restraints 298
_refine_ls_restrained_S_all 1.051
_refine_ls_R_factor_all 0.0930
_refine_ls_R_factor_gt 0.0608
_refine_ls_shift/su_max 0.003
_refine_ls_shift/su_mean 0.000
_refine_ls_structure_factor_coef Fsqd
_refine_ls_weighting_details 'w=1/[\s^2^(Fo^2^)+(0.0857P)^2^+6.3402P] where P=(Fo^2^+2Fc^2^)/3'
_refine_ls_weighting_scheme calc
_refine_ls_wR_factor_gt 0.1487
_refine_ls_wR_factor_ref 0.1688
_reflns_Friedel_coverage 0.000
_reflns_number_gt 23318
_reflns_number_total 33311
_reflns_threshold_expression 'I > 2\s(I)'
_cod_data_source_file d1dt00775k2.cif
_cod_data_source_block 2c-1@263K
_cod_depositor_comments 'Adding full bibliography for 7707620--7707622.cif.'
_cod_original_sg_symbol_H-M 'P 21/c'
_cod_database_code 7707622
_shelx_shelxl_version_number 2018/3
_shelx_space_group_comment
;
The symmetry employed for this shelxl refinement is uniquely defined
by the following loop, which should always be used as a source of
symmetry information in preference to the above space-group names.
They are only intended as comments.
;

loop_
_space_group_symop_operation_xyz
'x, y, z'
'-x, y+1/2, -z+1/2'
'-x, -y, -z'
'x, -y-1/2, z-1/2'

loop_
_atom_site_label
_atom_site_type_symbol
_atom_site_fract_x
_atom_site_fract_y
_atom_site_fract_z
_atom_site_U_iso_or_equiv
_atom_site_adp_type
_atom_site_occupancy
_atom_site_site_symmetry_order
_atom_site_calc_flag
_atom_site_refinement_flags_posn
_atom_site_refinement_flags_adp
_atom_site_refinement_flags_occupancy
_atom_site_disorder_assembly
_atom_site_disorder_group
Tb1 Tb 0.23470(2) 0.25469(2) 0.69561(2) 0.03740(6) Uani 1 1 d . . . . .
N1 N 0.17211(14) 0.29087(9) 0.75953(12) 0.0410(7) Uani 1 1 d . . . . .
O1 O 0.50108(15) 0.44926(10) 0.74059(18) 0.0830(10) Uani 1 1 d . . . . .
O2 O 0.17706(14) 0.50802(9) 0.58573(15) 0.0688(8) Uani 1 1 d . . . . .
N2 N 0.30745(14) 0.26788(10) 0.62757(13) 0.0446(7) Uani 1 1 d . . . . .
N3 N 0.20538(13) 0.20193(9) 0.76398(13) 0.0417(7) Uani 1 1 d . . . . .
N4 N 0.34847(16) 0.19477(10) 0.61596(14) 0.0516(8) Uani 1 1 d . . . . .
N5 N 0.29483(14) 0.14969(9) 0.77285(13) 0.0448(7) Uani 1 1 d . . . . .
N6 N 0.12899(15) 0.15960(9) 0.63492(13) 0.0457(7) Uani 1 1 d . . . . .
N7 N 0.07682(14) 0.31151(9) 0.62965(13) 0.0441(7) Uani 1 1 d . . . . .
N8 N 0.21919(15) 0.36396(10) 0.76669(14) 0.0474(7) Uani 1 1 d . . . . .
N9 N 0.30108(13) 0.31116(9) 0.75116(13) 0.0440(7) Uani 1 1 d . . . . .
N10 N 0.09948(14) 0.23129(10) 0.77532(13) 0.0433(7) Uani 1 1 d . . . . .
O3 O 0.05857(13) 0.48813(9) 0.58130(15) 0.0663(8) Uani 1 1 d . . . . .
N11 N 0.19501(14) 0.31631(9) 0.63213(13) 0.0424(7) Uani 1 1 d . . . . .
N12 N 0.23754(14) 0.19020(9) 0.63555(13) 0.0442(7) Uani 1 1 d . . . . .
N13 N 0.12477(14) 0.23861(9) 0.63888(13) 0.0415(7) Uani 1 1 d . . . . .
N14 N 0.33357(13) 0.22201(9) 0.75318(13) 0.0436(7) Uani 1 1 d . . . . .
O4 O 0.40179(16) 0.49391(9) 0.75454(18) 0.0836(11) Uani 1 1 d . . . . .
O5 O 0.55404(14) 0.09857(10) 0.84355(17) 0.0803(10) Uani 1 1 d . . . . .
N15 N 0.41117(14) 0.28170(10) 0.75443(14) 0.0498(8) Uani 1 1 d . . . . .
N16 N 0.1983(2) 0.26804(13) 0.45259(16) 0.0720(11) Uani 1 1 d . . . . .
O6 O 0.00148(17) 0.41944(11) 0.85171(17) 0.0854(10) Uani 1 1 d . . . . .
O7 O 0.34706(18) 0.01807(11) 0.5813(2) 0.0995(13) Uani 1 1 d . . . . .
N17 N 0.29903(14) 0.34659(10) 0.61693(13) 0.0456(7) Uani 1 1 d . . . . .
O8 O 0.00561(15) 0.06444(10) 0.78082(19) 0.0918(12) Uani 1 1 d . . . . .
C1 C 0.07761(18) 0.30783(12) 0.79347(17) 0.0485(9) Uani 1 1 d . . . . .
C2 C 0.17973(17) 0.12888(12) 0.77495(15) 0.0438(8) Uani 1 1 d . . . . .
C3 C 0.06265(18) 0.13346(12) 0.77807(18) 0.0506(9) Uani 1 1 d . . . . .
H1 H 0.025026 0.150030 0.778817 0.061 Uiso 1 1 calc R U . . .
C4 C 0.17214(17) 0.33470(12) 0.77082(16) 0.0443(8) Uani 1 1 d . . . . .
C5 C 0.12324(18) 0.15338(12) 0.77545(16) 0.0454(8) Uani 1 1 d . . . . .
C6 C 0.11170(19) 0.34627(12) 0.79151(17) 0.0504(9) Uani 1 1 d . . . . .
O9 O 0.10970(16) 0.01939(10) 0.7806(2) 0.1026(14) Uani 1 1 d . . . . .
C7 C 0.29419(19) 0.17319(12) 0.62299(16) 0.0483(9) Uani 1 1 d . . . . .
C8 C 0.33161(18) 0.38418(12) 0.75640(17) 0.0495(9) Uani 1 1 d . . . . .
C9 C 0.09806(17) 0.19746(11) 0.63734(15) 0.0438(8) Uani 1 1 d . . . . .
C10 C 0.02739(18) 0.20090(12) 0.63638(17) 0.0496(9) Uani 1 1 d . . . . .
C11 C 0.11673(17) 0.27339(12) 0.77413(15) 0.0430(8) Uani 1 1 d . . . . .
C12 C 0.01265(19) 0.24496(12) 0.63612(18) 0.0505(9) Uani 1 1 d . . . . .
C13 C 0.13285(18) 0.37960(11) 0.61304(16) 0.0462(8) Uani 1 1 d . . . . .
C14 C 0.07463(17) 0.26830(12) 0.63532(16) 0.0435(8) Uani 1 1 d . . . . .
O10 O 0.61649(14) 0.16781(12) 0.82395(19) 0.0981(13) Uani 1 1 d . . . . .
C15 C 0.14014(17) 0.19875(11) 0.77019(15) 0.0412(8) Uani 1 1 d . . . . .
C16 C 0.23092(17) 0.16032(11) 0.76923(16) 0.0433(8) Uani 1 1 d . . . . .
C17 C 0.08289(19) 0.41100(12) 0.60293(18) 0.0523(9) Uani 1 1 d . . . . .
H2 H 0.039216 0.403677 0.603348 0.063 Uiso 1 1 calc R U . . .
C18 C 0.35326(19) 0.23777(13) 0.61659(18) 0.0484(9) Uani 1 1 d . . . . .
O11 O 0.55000(18) 0.35097(13) 0.5787(2) 0.1088(14) Uani 1 1 d . . . . .
C19 C 0.27900(18) 0.35253(12) 0.75743(16) 0.0461(8) Uani 1 1 d . . . . .
C20 C 0.23522(17) 0.34942(11) 0.62118(16) 0.0436(8) Uani 1 1 d . . . . .
C21 C 0.38726(18) 0.36009(12) 0.75215(18) 0.0504(9) Uani 1 1 d . . . . .
C22 C 0.13205(18) 0.33303(11) 0.62605(16) 0.0437(8) Uani 1 1 d . . . . .
O12 O -0.16163(18) 0.23869(13) 0.6455(3) 0.1202(18) Uani 1 1 d . . . . .
C23 C 0.19771(18) 0.39000(12) 0.61121(16) 0.0470(8) Uani 1 1 d . . . . .
C24 C 0.4104(2) 0.26063(13) 0.60300(19) 0.0546(10) Uani 1 1 d . . . . .
C25 C 0.33073(18) 0.30846(12) 0.61827(16) 0.0451(8) Uani 1 1 d . . . . .
C26 C 0.34114(17) 0.17880(12) 0.76906(16) 0.0451(8) Uani 1 1 d . . . . .
C27 C 0.44663(19) 0.37997(13) 0.7477(2) 0.0588(11) Uani 1 1 d . . . . .
H3 H 0.483832 0.363538 0.744951 0.071 Uiso 1 1 calc R U . . .
O13 O -0.0624(2) 0.34861(13) 0.8525(2) 0.1149(16) Uani 1 1 d D . . . .
C28 C 0.39714(18) 0.30477(13) 0.60569(18) 0.0532(10) Uani 1 1 d . . . . .
C29 C 0.33347(19) 0.42967(12) 0.75776(19) 0.0575(10) Uani 1 1 d . . . . .
H4 H 0.296322 0.445885 0.761283 0.069 Uiso 1 1 calc R U . . .
C30 C 0.1324(2) 0.28680(17) 0.4230(2) 0.0754(14) Uani 1 1 d . . . . .
H131 H 0.140036 0.307194 0.393381 0.090 Uiso 1 1 calc R U . . .
H132 H 0.105363 0.263213 0.403445 0.090 Uiso 1 1 calc R U . . .
C31 C 0.44572(18) 0.20660(12) 0.77770(18) 0.0518(9) Uani 1 1 d . . . . .
C32 C 0.0182(2) 0.30621(14) 0.8137(2) 0.0628(11) Uani 1 1 d . . . . .
H5 H -0.004720 0.280105 0.814588 0.075 Uiso 1 1 calc R U . . .
C33 C 0.19281(18) 0.15654(11) 0.63221(16) 0.0448(8) Uani 1 1 d . . . . .
C34 C 0.39524(18) 0.23995(12) 0.75984(17) 0.0451(8) Uani 1 1 d . . . . .
C35 C 0.36800(18) 0.31419(12) 0.75173(17) 0.0476(9) Uani 1 1 d . . . . .
C36 C 0.0882(2) 0.38539(13) 0.81062(19) 0.0580(10) Uani 1 1 d . . . . .
H6 H 0.111277 0.411447 0.809850 0.070 Uiso 1 1 calc R U . . .
C37 C 0.41241(17) 0.16849(12) 0.78490(18) 0.0503(9) Uani 1 1 d . . . . .
C38 C 0.17850(19) 0.08351(12) 0.77758(18) 0.0543(10) Uani 1 1 d . . . . .
H7 H 0.216735 0.067198 0.778436 0.065 Uiso 1 1 calc R U . . .
C39 C 0.4482(2) 0.42473(13) 0.7474(2) 0.0625(11) Uani 1 1 d . . . . .
O14 O -0.1337(2) 0.15529(15) 0.6450(3) 0.1271(18) Uani 1 1 d . . . . .
C40 C 0.51447(19) 0.20822(14) 0.7903(2) 0.0654(12) Uani 1 1 d . . . . .
H8 H 0.536889 0.233762 0.784801 0.078 Uiso 1 1 calc R U . . .
O15 O 0.5735(2) 0.26622(15) 0.5645(3) 0.134(2) Uani 1 1 d . . . . .
C41 C 0.10034(19) 0.45332(12) 0.59227(19) 0.0554(10) Uani 1 1 d . . . . .
C42 C 0.3922(2) 0.44993(13) 0.7537(2) 0.0634(11) Uani 1 1 d . . . . .
C43 C 0.0608(2) 0.08846(13) 0.7795(2) 0.0625(11) Uani 1 1 d . . . . .
O16 O 0.23198(19) -0.00178(11) 0.5903(2) 0.1138(16) Uani 1 1 d . . . . .
C44 C 0.0297(2) 0.38403(15) 0.8307(2) 0.0647(11) Uani 1 1 d . . . . .
C45 C -0.0501(2) 0.26000(15) 0.6388(2) 0.0648(12) Uani 1 1 d . . . . .
H9 H -0.059574 0.289733 0.638614 0.078 Uiso 1 1 calc R U . . .
C46 C -0.0981(2) 0.22902(18) 0.6417(3) 0.0800(15) Uani 1 1 d . . . . .
C47 C 0.5225(2) 0.06006(15) 0.8579(3) 0.0776(15) Uani 1 1 d . . . . .
H119 H 0.495081 0.047663 0.823267 0.093 Uiso 1 1 calc R U . . .
H120 H 0.494386 0.066862 0.885359 0.093 Uiso 1 1 calc R U . . .
C48 C 0.2878(2) 0.12630(13) 0.61495(18) 0.0555(10) Uani 1 1 d . . . . .
C49 C 0.5145(2) 0.13277(14) 0.8207(2) 0.0684(13) Uani 1 1 d . . . . .
C50 C 0.54812(19) 0.17121(15) 0.8109(2) 0.0709(13) Uani 1 1 d . . . . .
C51 C 0.2245(2) 0.11571(12) 0.62072(18) 0.0524(9) Uani 1 1 d . . . . .
C52 C 0.3316(2) 0.09477(14) 0.6015(2) 0.0678(12) Uani 1 1 d . . . . .
H10 H 0.374175 0.102445 0.597768 0.081 Uiso 1 1 calc R U . . .
C53 C 0.2629(2) 0.33645(14) 0.4332(2) 0.0663(12) Uani 1 1 d . . . . .
H133 H 0.223497 0.352359 0.415052 0.080 Uiso 1 1 calc R U . . .
H134 H 0.278563 0.320219 0.403053 0.080 Uiso 1 1 calc R U . . .
C54 C 0.2460(3) 0.30510(16) 0.4773(2) 0.0746(13) Uani 1 1 d . . . . .
H135 H 0.226473 0.321517 0.504992 0.089 Uiso 1 1 calc R U . . .
H136 H 0.286690 0.292194 0.498465 0.089 Uiso 1 1 calc R U . . .
C55 C 0.3104(2) 0.05268(15) 0.5939(2) 0.0762(14) Uani 1 1 d . . . . .
C56 C 0.1679(2) 0.46452(12) 0.59341(19) 0.0548(10) Uani 1 1 d . . . . .
C57 C 0.2024(2) 0.07251(13) 0.6133(2) 0.0659(12) Uani 1 1 d . . . . .
H11 H 0.159801 0.064882 0.616992 0.079 Uiso 1 1 calc R U . . .
C58 C 0.1189(2) 0.06334(13) 0.7789(2) 0.0644(12) Uani 1 1 d . . . . .
C59 C -0.0214(2) 0.16962(14) 0.6383(2) 0.0636(11) Uani 1 1 d . . . . .
H12 H -0.011923 0.139905 0.638084 0.076 Uiso 1 1 calc R U . . .
C60 C 0.44638(19) 0.13078(13) 0.8068(2) 0.0590(11) Uani 1 1 d . . . . .
H13 H 0.423884 0.105183 0.811908 0.071 Uiso 1 1 calc R U . . .
C61 C 0.2165(2) 0.43288(12) 0.60164(18) 0.0549(10) Uani 1 1 d . . . . .
H14 H 0.260227 0.439798 0.600859 0.066 Uiso 1 1 calc R U . . .
C62 C -0.0048(2) 0.34454(16) 0.8321(2) 0.0741(14) Uani 1 1 d . . . . .
C63 C 0.2457(3) 0.04170(14) 0.6003(2) 0.0772(14) Uani 1 1 d . . . . .
C64 C 0.4429(2) 0.33605(15) 0.5959(2) 0.0673(12) Uani 1 1 d . . . . .
H15 H 0.434601 0.365814 0.597960 0.081 Uiso 1 1 calc R U . . .
C65 C 0.1900(3) 0.23994(18) 0.5040(2) 0.0930(19) Uani 1 1 d . . . . .
H137 H 0.180678 0.258986 0.534444 0.112 Uiso 1 1 calc R U . . .
H138 H 0.231809 0.225464 0.519084 0.112 Uiso 1 1 calc R U . . .
C66 C 0.5751(2) 0.02797(15) 0.8845(2) 0.0781(14) Uani 1 1 d . . . . .
H121 H 0.607087 0.042565 0.914356 0.094 Uiso 1 1 calc R U . . .
H122 H 0.598136 0.017795 0.854762 0.094 Uiso 1 1 calc R U . . .
C67 C 0.5614(2) 0.42673(15) 0.7379(3) 0.0805(15) Uani 1 1 d . . . . .
H107 H 0.553790 0.405025 0.707154 0.097 Uiso 1 1 calc R U . . .
H108 H 0.578593 0.412131 0.774503 0.097 Uiso 1 1 calc R U . . .
C68 C -0.0840(2) 0.18420(16) 0.6404(2) 0.0770(14) Uani 1 1 d . . . . .
C69 C -0.0539(2) 0.08777(16) 0.7828(3) 0.0839(16) Uani 1 1 d . . . . .
H17 H -0.067215 0.104782 0.747504 0.101 Uiso 1 1 calc R U . . .
H18 H -0.046447 0.107681 0.815627 0.101 Uiso 1 1 calc R U . . .
C70 C -0.0435(2) 0.52545(14) 0.5705(2) 0.0661(12) Uani 1 1 d . . . . .
H19 H -0.025693 0.544735 0.602666 0.079 Uiso 1 1 calc R U . . .
H20 H -0.033324 0.538071 0.535422 0.079 Uiso 1 1 calc R U . . .
C71 C 0.5141(2) 0.27592(18) 0.5788(3) 0.0878(17) Uani 1 1 d . . . . .
C72 C 0.2421(2) 0.52268(14) 0.5853(3) 0.0808(15) Uani 1 1 d . . . . .
H21 H 0.258292 0.509667 0.553115 0.097 Uiso 1 1 calc R U . . .
H22 H 0.271843 0.514731 0.621306 0.097 Uiso 1 1 calc R U . . .
C73 C 0.4685(2) 0.24550(15) 0.5889(3) 0.0739(14) Uani 1 1 d . . . . .
H16 H 0.476519 0.215723 0.586389 0.089 Uiso 1 1 calc R U . . .
C74 C 0.6101(2) 0.46115(17) 0.7256(3) 0.0869(16) Uani 1 1 d . . . . .
H109 H 0.652465 0.447117 0.726548 0.104 Uiso 1 1 calc R U . . .
H110 H 0.594602 0.472174 0.686514 0.104 Uiso 1 1 calc R U . . .
C75 C -0.1172(2) 0.52300(17) 0.5643(3) 0.0875(16) Uani 1 1 d . . . . .
H23 H -0.127452 0.508917 0.598489 0.105 Uiso 1 1 calc R U . . .
H24 H -0.135349 0.505106 0.530810 0.105 Uiso 1 1 calc R U . . .
C76 C -0.0098(2) 0.48115(13) 0.5812(2) 0.0625(11) Uani 1 1 d . . . . .
H25 H -0.015403 0.469289 0.618236 0.075 Uiso 1 1 calc R U . . .
H26 H -0.028714 0.460785 0.550661 0.075 Uiso 1 1 calc R U . . .
C77 C 0.5016(2) 0.32056(17) 0.5828(3) 0.0813(16) Uani 1 1 d . . . . .
C78 C 0.2259(3) 0.24261(16) 0.4075(2) 0.0834(16) Uani 1 1 d . . . . .
H241 H 0.219705 0.259391 0.371701 0.100 Uiso 0.64(2) 1 calc R U P A 1
H242 H 0.201654 0.215413 0.399204 0.100 Uiso 0.64(2) 1 calc R U P A 1
H243 H 0.191471 0.223122 0.387805 0.100 Uiso 0.36(2) 1 calc R U P A 2
H244 H 0.235160 0.263193 0.378674 0.100 Uiso 0.36(2) 1 calc R U P A 2
C79 C 0.1641(3) -0.00871(15) 0.7796(3) 0.0920(18) Uani 1 1 d . . . . .
H172 H 0.205227 0.004598 0.799363 0.110 Uiso 0.39(2) 1 calc R U P B 1
H173 H 0.167561 -0.015598 0.739998 0.110 Uiso 0.39(2) 1 calc R U P B 1
H174 H 0.195274 -0.006973 0.816508 0.110 Uiso 0.61(2) 1 calc R U P B 2
H175 H 0.186753 0.000352 0.749118 0.110 Uiso 0.61(2) 1 calc R U P B 2
C80 C 0.3160(3) 0.36866(18) 0.4612(2) 0.0838(15) Uani 1 1 d . . . . .
H139 H 0.300162 0.384606 0.491458 0.101 Uiso 1 1 calc R U . . .
H140 H 0.355137 0.352523 0.479466 0.101 Uiso 1 1 calc R U . . .
C81 C -0.1498(3) 0.56759(18) 0.5571(3) 0.104(2) Uani 1 1 d . . . . .
H198 H -0.135282 0.584458 0.591832 0.156 Uiso 1 1 calc R U . . .
H199 H -0.196985 0.564180 0.550296 0.156 Uiso 1 1 calc R U . . .
H200 H -0.137740 0.582373 0.524668 0.156 Uiso 1 1 calc R U . . .
C82 C 0.0939(3) 0.31000(18) 0.4622(2) 0.0875(16) Uani 1 1 d . . . . .
H141 H 0.120146 0.333749 0.482225 0.105 Uiso 1 1 calc R U . . .
H142 H 0.084185 0.289778 0.491252 0.105 Uiso 1 1 calc R U . . .
C83 C 0.6205(3) 0.49858(18) 0.7659(3) 0.0912(17) Uani 1 1 d . . . . .
H111 H 0.636960 0.487938 0.805065 0.109 Uiso 1 1 calc R U . . .
H112 H 0.578360 0.512800 0.765373 0.109 Uiso 1 1 calc R U . . .
C84 C 0.5463(3) -0.01138(17) 0.9113(3) 0.0927(18) Uani 1 1 d . . . . .
H123 H 0.522940 -0.001005 0.940668 0.111 Uiso 1 1 calc R U . . .
H124 H 0.514350 -0.025841 0.881241 0.111 Uiso 1 1 calc R U . . .
C85 C 0.2382(3) 0.57248(15) 0.5787(3) 0.0977(19) Uani 1 1 d . . . . .
H27 H 0.221866 0.584637 0.611327 0.117 Uiso 1 1 calc R U . . .
H28 H 0.282487 0.583812 0.580408 0.117 Uiso 1 1 calc R U . . .
C86 C 0.3517(3) 0.52099(15) 0.7691(3) 0.0842(15) Uani 1 1 d . . . . .
H113 H 0.340031 0.510845 0.804866 0.101 Uiso 1 1 calc R U . . .
H114 H 0.312432 0.519768 0.738438 0.101 Uiso 1 1 calc R U . . .
C87 C 0.3347(3) 0.4008(2) 0.4187(3) 0.104(2) Uani 1 1 d . . . . .
H163 H 0.346761 0.385245 0.386869 0.156 Uiso 1 1 calc R U . . .
H164 H 0.371487 0.418065 0.437899 0.156 Uiso 1 1 calc R U . . .
H165 H 0.297708 0.419537 0.404333 0.156 Uiso 1 1 calc R U . . .
C88 C 0.0345(3) 0.46002(18) 0.8525(3) 0.104(2) Uani 1 1 d . . . . .
H125 H 0.033521 0.470014 0.813101 0.124 Uiso 1 1 calc R U . . .
H126 H 0.080280 0.457144 0.872328 0.124 Uiso 1 1 calc R U . . .
C89 C 0.1945(4) 0.58776(18) 0.5233(3) 0.112(2) Uani 1 1 d . . . . .
H29 H 0.208379 0.573542 0.490742 0.134 Uiso 1 1 calc R U . . .
H30 H 0.149427 0.578744 0.523205 0.134 Uiso 1 1 calc R U . . .
C90 C 0.1332(4) 0.2035(2) 0.4908(3) 0.126(3) Uani 1 1 d . . . . .
H143 H 0.113296 0.200190 0.524703 0.151 Uiso 1 1 calc R U . . .
H144 H 0.098911 0.213293 0.458780 0.151 Uiso 1 1 calc R U . . .
C91 C 0.3770(3) 0.56744(16) 0.7765(3) 0.1005(19) Uani 1 1 d . . . . .
H115 H 0.389799 0.576701 0.740798 0.121 Uiso 1 1 calc R U . . .
H116 H 0.341307 0.586295 0.782819 0.121 Uiso 1 1 calc R U . . .
C92 C 0.1567(5) 0.1631(3) 0.4768(3) 0.148(3) Uani 1 1 d . . . . .
H145 H 0.196897 0.155204 0.504018 0.178 Uiso 1 1 calc R U . . .
H146 H 0.165725 0.163350 0.437740 0.178 Uiso 1 1 calc R U . . .
C93 C 0.6681(3) 0.53139(19) 0.7511(3) 0.111(2) Uani 1 1 d . . . . .
H219 H 0.712169 0.519672 0.760246 0.167 Uiso 1 1 calc R U . . .
H220 H 0.666042 0.557590 0.773152 0.167 Uiso 1 1 calc R U . . .
H221 H 0.656775 0.538008 0.710293 0.167 Uiso 1 1 calc R U . . .
C94 C 0.5968(3) -0.04359(18) 0.9381(3) 0.119(2) Uani 1 1 d . . . . .
H192 H 0.616768 -0.056482 0.908502 0.178 Uiso 1 1 calc R U . . .
H193 H 0.576204 -0.066004 0.956965 0.178 Uiso 1 1 calc R U . . .
H194 H 0.630173 -0.029192 0.966220 0.178 Uiso 1 1 calc R U . . .
C95 C -0.1782(3) 0.2816(2) 0.6546(4) 0.135(3) Uani 1 1 d . . . . .
H31 H -0.178079 0.298765 0.619880 0.162 Uiso 1 1 calc R U . . .
H32 H -0.146118 0.294093 0.686325 0.162 Uiso 1 1 calc R U . . .
C96 C 0.6523(2) 0.2027(2) 0.8070(4) 0.134(3) Uani 1 1 d . . . . .
H237 H 0.654654 0.227677 0.832870 0.161 Uiso 0.415(19) 1 calc R U P C 1
H238 H 0.635767 0.211705 0.767101 0.161 Uiso 0.415(19) 1 calc R U P C 1
H239 H 0.637807 0.229560 0.822623 0.161 Uiso 0.585(19) 1 calc R U P C 2
H240 H 0.641768 0.204959 0.764932 0.161 Uiso 0.585(19) 1 calc R U P C 2
C97 C 0.1734(3) -0.01789(17) 0.5974(4) 0.111(2) Uani 1 1 d D . . . .
H245 H 0.138075 -0.005337 0.568477 0.134 Uiso 1 1 calc R U . . .
H246 H 0.165961 -0.010015 0.635587 0.134 Uiso 1 1 calc R U . . .
C98 C -0.1068(3) 0.0561(2) 0.7886(5) 0.155(4) Uani 1 1 d D . . . .
H35 H -0.100148 0.047627 0.829149 0.186 Uiso 1 1 calc R U . . .
H36 H -0.148720 0.071483 0.779360 0.186 Uiso 1 1 calc R U . . .
C99 C -0.0015(3) 0.4923(2) 0.8845(4) 0.136(3) Uani 1 1 d . . . . .
H127 H -0.040401 0.502724 0.857600 0.164 Uiso 1 1 calc R U . . .
H128 H -0.016559 0.476872 0.915488 0.164 Uiso 1 1 calc R U . . .
C100 C 0.4145(3) 0.0266(2) 0.5779(3) 0.114(2) Uani 1 1 d . . . . .
H37 H 0.438974 0.036667 0.615275 0.136 Uiso 1 1 calc R U . . .
H38 H 0.416426 0.049215 0.549254 0.136 Uiso 1 1 calc R U . . .
C101 C 0.0291(3) 0.3281(2) 0.4265(3) 0.110(2) Uani 1 1 d . . . . .
H147 H 0.039194 0.348675 0.398085 0.132 Uiso 1 1 calc R U . . .
H148 H 0.003775 0.304306 0.405635 0.132 Uiso 1 1 calc R U . . .
C102 C 0.0962(5) 0.1290(3) 0.4814(3) 0.165(4) Uani 1 1 d . . . . .
H157 H 0.095068 0.123963 0.521566 0.248 Uiso 1 1 calc R U . . .
H158 H 0.103393 0.101789 0.463218 0.248 Uiso 1 1 calc R U . . .
H159 H 0.054815 0.141339 0.462054 0.248 Uiso 1 1 calc R U . . .
C103 C 0.0050(4) 0.5588(2) 0.9434(4) 0.147(3) Uani 1 1 d . . . . .
H231 H -0.032317 0.572709 0.919043 0.221 Uiso 1 1 calc R U . . .
H232 H 0.036522 0.580622 0.960193 0.221 Uiso 1 1 calc R U . . .
H233 H -0.009616 0.542936 0.973778 0.221 Uiso 1 1 calc R U . . .
C104 C 0.4330(4) 0.5732(2) 0.8244(4) 0.139(3) Uani 1 1 d . . . . .
H117 H 0.469873 0.556452 0.815866 0.166 Uiso 1 1 calc R U . . .
H118 H 0.421560 0.560833 0.859077 0.166 Uiso 1 1 calc R U . . .
C105 C -0.1691(3) -0.0120(2) 0.7549(4) 0.130(3) Uani 1 1 d . . . . .
H186 H -0.209590 0.004152 0.751724 0.196 Uiso 1 1 calc R U . . .
H187 H -0.161616 -0.028960 0.790043 0.196 Uiso 1 1 calc R U . . .
H188 H -0.172210 -0.031110 0.722045 0.196 Uiso 1 1 calc R U . . .
C106 C 0.1957(4) 0.6361(2) 0.5147(4) 0.144(3) Uani 1 1 d . . . . .
H201 H 0.179303 0.650436 0.545364 0.217 Uiso 1 1 calc R U . . .
H202 H 0.168278 0.643537 0.477899 0.217 Uiso 1 1 calc R U . . .
H203 H 0.240296 0.645431 0.515300 0.217 Uiso 1 1 calc R U . . .
C107 C -0.0119(3) 0.3505(3) 0.4639(4) 0.137(3) Uani 1 1 d . . . . .
H160 H -0.022348 0.330202 0.491936 0.205 Uiso 1 1 calc R U . . .
H161 H -0.052171 0.361039 0.439920 0.205 Uiso 1 1 calc R U . . .
H162 H 0.012424 0.374673 0.483743 0.205 Uiso 1 1 calc R U . . .
C108 C 0.5579(4) 0.3616(3) 0.5231(4) 0.154(3) Uani 1 1 d . . . . .
H39 H 0.517245 0.374434 0.501667 0.185 Uiso 1 1 calc R U . . .
H40 H 0.566533 0.335185 0.502952 0.185 Uiso 1 1 calc R U . . .
C109 C 0.0801(4) -0.1147(2) 0.8149(4) 0.142(3) Uani 1 1 d . . . . .
H210 H 0.039623 -0.128126 0.795309 0.212 Uiso 0.39(2) 1 calc R U P B 1
H211 H 0.116603 -0.133707 0.812975 0.212 Uiso 0.39(2) 1 calc R U P B 1
H212 H 0.077999 -0.109510 0.854811 0.212 Uiso 0.39(2) 1 calc R U P B 1
H213 H 0.061267 -0.119850 0.848528 0.212 Uiso 0.61(2) 1 calc R U P B 2
H214 H 0.046275 -0.117608 0.780397 0.212 Uiso 0.61(2) 1 calc R U P B 2
H215 H 0.114520 -0.135602 0.813843 0.212 Uiso 0.61(2) 1 calc R U P B 2
C110 C 0.5845(8) 0.2233(7) 0.5485(7) 0.151(6) Uani 0.728(15) 1 d D U P D 1
H79 H 0.547353 0.213329 0.519190 0.181 Uiso 0.728(15) 1 calc R U P D 1
H80 H 0.588428 0.204245 0.582041 0.181 Uiso 0.728(15) 1 calc R U P D 1
C111 C 0.7234(9) 0.1757(7) 0.8153(13) 0.096(7) Uani 0.415(19) 1 d . . P C 1
H91 H 0.739777 0.168486 0.855897 0.115 Uiso 0.415(19) 1 calc R U P C 1
H92 H 0.718029 0.148952 0.792706 0.115 Uiso 0.415(19) 1 calc R U P C 1
C112 C 0.1073(13) -0.0711(6) 0.8176(13) 0.170(11) Uani 0.61(2) 1 d . . P B 2
H59 H 0.139917 -0.068632 0.853470 0.204 Uiso 0.61(2) 1 calc R U P B 2
H60 H 0.071971 -0.050718 0.820170 0.204 Uiso 0.61(2) 1 calc R U P B 2
C113 C 0.4567(5) 0.6204(2) 0.8381(4) 0.168(4) Uani 1 1 d . . . . .
H222 H 0.474029 0.631898 0.806156 0.251 Uiso 1 1 calc R U . . .
H223 H 0.490680 0.620636 0.872672 0.251 Uiso 1 1 calc R U . . .
H224 H 0.420145 0.638012 0.844100 0.251 Uiso 1 1 calc R U . . .
C114 C 0.1478(8) -0.0523(4) 0.8138(10) 0.072(5) Uani 0.39(2) 1 d . . P B 1
H61 H 0.184076 -0.072843 0.816386 0.086 Uiso 0.39(2) 1 calc R U P B 1
H62 H 0.144127 -0.044444 0.853111 0.086 Uiso 0.39(2) 1 calc R U P B 1
C115 C 0.4456(5) -0.0163(3) 0.5602(5) 0.162(4) Uani 1 1 d D . . . .
H41 H 0.417543 -0.027558 0.525126 0.195 Uiso 1 1 calc R U . . .
H42 H 0.488320 -0.009512 0.551078 0.195 Uiso 1 1 calc R U . . .
C116 C 0.1728(4) -0.06755(19) 0.5911(5) 0.166(4) Uani 1 1 d D . . . .
H247 H 0.181819 -0.075431 0.553430 0.199 Uiso 1 1 calc R U . . .
H248 H 0.129339 -0.078701 0.593420 0.199 Uiso 1 1 calc R U . . .
C117 C 0.6131(5) 0.3927(3) 0.5247(4) 0.177(4) Uani 1 1 d D . . . .
H45 H 0.653219 0.375395 0.529182 0.213 Uiso 1 1 calc R U . . .
H46 H 0.606739 0.406089 0.486534 0.213 Uiso 1 1 calc R U . . .
C118 C -0.1130(4) 0.0190(3) 0.7564(5) 0.185(5) Uani 1 1 d D . . . .
H47 H -0.072638 0.002386 0.769039 0.222 Uiso 1 1 calc R U . . .
H48 H -0.113817 0.027688 0.716509 0.222 Uiso 1 1 calc R U . . .
C119 C 0.6264(8) 0.4264(4) 0.5649(6) 0.255(8) Uani 1 1 d D . . . .
H49 H 0.585433 0.442865 0.560376 0.306 Uiso 1 1 calc R U . . .
H50 H 0.632223 0.412411 0.602636 0.306 Uiso 1 1 calc R U . . .
C120 C 0.0356(4) 0.5289(3) 0.9087(5) 0.175(4) Uani 1 1 d . . . . .
H129 H 0.047742 0.545413 0.877128 0.210 Uiso 1 1 calc R U . . .
H130 H 0.076349 0.518304 0.932871 0.210 Uiso 1 1 calc R U . . .
C121 C 0.3026(10) 0.2322(7) 0.4289(8) 0.115(6) Uani 0.64(2) 1 d . . P A 1
H149 H 0.328183 0.258978 0.432513 0.138 Uiso 0.64(2) 1 calc R U P A 1
H150 H 0.310105 0.217880 0.466602 0.138 Uiso 0.64(2) 1 calc R U P A 1
C123 C -0.2468(4) 0.2824(3) 0.6694(6) 0.200(6) Uani 1 1 d . . . . .
H51 H -0.278680 0.274265 0.634746 0.241 Uiso 1 1 calc R U . . .
H52 H -0.248276 0.260054 0.698446 0.241 Uiso 1 1 calc R U . . .
C124 C -0.2672(4) 0.3216(3) 0.6899(5) 0.181(4) Uani 1 1 d . . . . .
H53 H -0.268916 0.343708 0.660003 0.217 Uiso 1 1 calc R U . . .
H54 H -0.234340 0.330826 0.723376 0.217 Uiso 1 1 calc R U . . .
C126 C -0.3345(4) 0.3197(4) 0.7075(5) 0.209(5) Uani 1 1 d . . . . .
H216 H -0.362435 0.299182 0.683052 0.314 Uiso 1 1 calc R U . . .
H217 H -0.354669 0.348095 0.703152 0.314 Uiso 1 1 calc R U . . .
H218 H -0.328836 0.310544 0.747337 0.314 Uiso 1 1 calc R U . . .
C127 C 0.8338(4) 0.1800(3) 0.7977(5) 0.197(5) Uani 1 1 d . . . . .
H225 H 0.867495 0.196647 0.784719 0.296 Uiso 0.415(19) 1 calc R U P C 1
H226 H 0.849126 0.171437 0.837471 0.296 Uiso 0.415(19) 1 calc R U P C 1
H227 H 0.823886 0.154337 0.773915 0.296 Uiso 0.415(19) 1 calc R U P C 1
H228 H 0.852191 0.162704 0.770655 0.296 Uiso 0.585(19) 1 calc R U P C 2
H229 H 0.843567 0.210253 0.792895 0.296 Uiso 0.585(19) 1 calc R U P C 2
H230 H 0.852625 0.170973 0.836675 0.296 Uiso 0.585(19) 1 calc R U P C 2
C128 C -0.1761(9) 0.1444(6) 0.6043(10) 0.145(8) Uani 0.424(13) 1 d D U P E 1
H67 H -0.156463 0.142919 0.570046 0.174 Uiso 0.424(13) 1 calc R U P E 1
H68 H -0.209569 0.167149 0.597422 0.174 Uiso 0.424(13) 1 calc R U P E 1
C129 C 0.3996(5) 0.1982(4) 0.4103(4) 0.210(6) Uani 1 1 d . . . . .
H166 H 0.413930 0.179334 0.382492 0.316 Uiso 0.64(2) 1 calc R U P A 1
H167 H 0.422691 0.225529 0.411933 0.316 Uiso 0.64(2) 1 calc R U P A 1
H168 H 0.408884 0.184613 0.447928 0.316 Uiso 0.64(2) 1 calc R U P A 1
H169 H 0.439996 0.207325 0.399458 0.316 Uiso 0.36(2) 1 calc R U P A 2
H170 H 0.409130 0.186831 0.449207 0.316 Uiso 0.36(2) 1 calc R U P A 2
H171 H 0.379029 0.175840 0.384020 0.316 Uiso 0.36(2) 1 calc R U P A 2
C130 C 0.4538(6) -0.0476(3) 0.6009(5) 0.201(5) Uani 1 1 d D . . . .
H55 H 0.411503 -0.056384 0.609336 0.241 Uiso 1 1 calc R U . . .
H56 H 0.481999 -0.037393 0.636565 0.241 Uiso 1 1 calc R U . . .
C131 C 0.6759(5) 0.4575(3) 0.5704(5) 0.198(5) Uani 1 1 d . . . . .
H234 H 0.711747 0.449269 0.601268 0.298 Uiso 1 1 calc R U . . .
H235 H 0.658722 0.485339 0.579033 0.298 Uiso 1 1 calc R U . . .
H236 H 0.691592 0.459444 0.534578 0.298 Uiso 1 1 calc R U . . .
C132 C 0.7483(8) 0.1726(6) 0.7847(8) 0.127(6) Uani 0.585(19) 1 d . . P C 2
H93 H 0.728301 0.181728 0.745485 0.152 Uiso 0.585(19) 1 calc R U P C 2
H94 H 0.737417 0.142199 0.789542 0.152 Uiso 0.585(19) 1 calc R U P C 2
C133 C 0.4886(6) -0.0885(3) 0.5732(6) 0.266(7) Uani 1 1 d . . . . .
H195 H 0.467928 -0.092088 0.533026 0.399 Uiso 1 1 calc R U . . .
H196 H 0.483517 -0.114744 0.594176 0.399 Uiso 1 1 calc R U . . .
H197 H 0.534889 -0.082445 0.576123 0.399 Uiso 1 1 calc R U . . .
C134 C 0.3202(9) 0.2067(7) 0.3907(6) 0.126(7) Uani 0.64(2) 1 d . . P A 1
H151 H 0.310227 0.220351 0.352584 0.151 Uiso 0.64(2) 1 calc R U P A 1
H152 H 0.296365 0.179270 0.388725 0.151 Uiso 0.64(2) 1 calc R U P A 1
C135 C 0.6470(6) 0.2212(5) 0.5246(7) 0.219(7) Uani 0.728(15) 1 d D U P D 1
H81 H 0.682418 0.235379 0.551718 0.263 Uiso 0.728(15) 1 calc R U P D 1
H82 H 0.659284 0.190790 0.521464 0.263 Uiso 0.728(15) 1 calc R U P D 1
C136 C 0.6399(12) 0.2426(7) 0.4659(8) 0.315(10) Uani 0.728(15) 1 d D U P D 1
H83 H 0.682743 0.251367 0.458626 0.378 Uiso 0.728(15) 1 calc R U P D 1
H84 H 0.611647 0.268189 0.463304 0.378 Uiso 0.728(15) 1 calc R U P D 1
C140 C -0.2759(13) 0.1218(10) 0.6088(14) 0.277(10) Uani 0.424(13) 1 d D U P E 1
H69 H -0.269092 0.151964 0.598522 0.333 Uiso 0.424(13) 1 calc R U P E 1
H70 H -0.294575 0.120294 0.643583 0.333 Uiso 0.424(13) 1 calc R U P E 1
C142 C 0.2266(5) -0.0887(3) 0.6408(8) 0.278(9) Uani 1 1 d D . . . .
H249 H 0.246850 -0.065789 0.666915 0.333 Uiso 1 1 calc R U . . .
H250 H 0.204665 -0.108608 0.663011 0.333 Uiso 1 1 calc R U . . .
C143 C 0.2749(8) -0.1108(6) 0.6217(10) 0.416(14) Uani 1 1 d D . . . .
H251 H 0.305494 -0.122637 0.654380 0.624 Uiso 1 1 calc R U . . .
H252 H 0.255700 -0.134211 0.596657 0.624 Uiso 1 1 calc R U . . .
H253 H 0.297953 -0.091322 0.600567 0.624 Uiso 1 1 calc R U . . .
C144 C -0.1403(6) 0.1179(4) 0.6168(7) 0.125(5) Uani 0.576(13) 1 d D U P E 2
H71 H -0.110277 0.096244 0.637702 0.150 Uiso 0.576(13) 1 calc R U P E 2
H72 H -0.130651 0.121523 0.578305 0.150 Uiso 0.576(13) 1 calc R U P E 2
C145 C -0.2511(8) 0.1118(8) 0.5529(10) 0.251(9) Uani 0.576(13) 1 d D U P E 2
H73 H -0.254622 0.142824 0.544128 0.302 Uiso 0.576(13) 1 calc R U P E 2
H74 H -0.232227 0.097095 0.523390 0.302 Uiso 0.576(13) 1 calc R U P E 2
C146 C -0.2104(8) 0.1038(6) 0.6126(11) 0.185(6) Uani 0.576(13) 1 d D U P E 2
H75 H -0.229520 0.119756 0.641023 0.222 Uiso 0.576(13) 1 calc R U P E 2
H76 H -0.211491 0.072937 0.621739 0.222 Uiso 0.576(13) 1 calc R U P E 2
C148 C -0.2164(15) 0.0935(11) 0.611(2) 0.232(10) Uani 0.424(13) 1 d D U P E 1
H77 H -0.218898 0.073868 0.578251 0.278 Uiso 0.424(13) 1 calc R U P E 1
H78 H -0.201448 0.078547 0.647856 0.278 Uiso 0.424(13) 1 calc R U P E 1
C147 C -0.3146(7) 0.0936(6) 0.5565(9) 0.380(10) Uani 1 1 d D U . . .
H204 H -0.358592 0.104919 0.544343 0.569 Uiso 0.424(13) 1 calc R U P E 1
H205 H -0.291848 0.094844 0.524633 0.569 Uiso 0.424(13) 1 calc R U P E 1
H206 H -0.316842 0.063783 0.568828 0.569 Uiso 0.424(13) 1 calc R U P E 1
H207 H -0.344602 0.097122 0.519861 0.569 Uiso 0.576(13) 1 calc R U P E 2
H208 H -0.309626 0.063038 0.565780 0.569 Uiso 0.576(13) 1 calc R U P E 2
H209 H -0.331841 0.108400 0.586352 0.569 Uiso 0.576(13) 1 calc R U P E 2
C152 C -0.1019(4) 0.3093(3) 0.8520(5) 0.189(5) Uani 1 1 d D . . . .
H254 H -0.148434 0.316344 0.848224 0.227 Uiso 1 1 calc R U . . .
H255 H -0.096610 0.290043 0.820406 0.227 Uiso 1 1 calc R U . . .
C154 C -0.1083(8) 0.3074(5) 0.9504(7) 0.295(8) Uani 1 1 d D . . . .
H176 H -0.078244 0.324825 0.978569 0.353 Uiso 1 1 calc R U . . .
H177 H -0.147054 0.324563 0.933931 0.353 Uiso 1 1 calc R U . . .
C153 C -0.0766(8) 0.2898(5) 0.9065(6) 0.326(11) Uani 1 1 d D . . . .
H101 H -0.029282 0.294978 0.917092 0.391 Uiso 1 1 calc R U . . .
H102 H -0.083689 0.258441 0.903774 0.391 Uiso 1 1 calc R U . . .
C156 C -0.1255(13) 0.2673(5) 0.9749(9) 0.387(16) Uani 1 1 d D . . . .
H180 H -0.147960 0.273435 1.006114 0.581 Uiso 1 1 calc R U . . .
H181 H -0.154036 0.250567 0.945480 0.581 Uiso 1 1 calc R U . . .
H182 H -0.086027 0.250825 0.989598 0.581 Uiso 1 1 calc R U . . .
C160 C 0.6077(12) 0.2066(7) 0.4213(7) 0.421(11) Uani 1 1 d D U . . .
H16A H 0.618926 0.225119 0.391725 0.631 Uiso 0.272(15) 1 calc R U P D 2
H16B H 0.644727 0.188237 0.436974 0.631 Uiso 0.272(15) 1 calc R U P D 2
H16C H 0.570413 0.188692 0.404709 0.631 Uiso 0.272(15) 1 calc R U P D 2
H16D H 0.601573 0.217995 0.382479 0.631 Uiso 0.728(15) 1 calc R U P D 1
H16E H 0.636195 0.181510 0.424785 0.631 Uiso 0.728(15) 1 calc R U P D 1
H16F H 0.565571 0.198220 0.429431 0.631 Uiso 0.728(15) 1 calc R U P D 1
C163 C 0.600(2) 0.2207(19) 0.5773(15) 0.179(10) Uani 0.272(15) 1 d D U P D 2
H85 H 0.581408 0.206148 0.607047 0.215 Uiso 0.272(15) 1 calc R U P D 2
H86 H 0.647965 0.219755 0.587068 0.215 Uiso 0.272(15) 1 calc R U P D 2
C161 C 0.572(2) 0.2036(15) 0.5166(16) 0.221(11) Uani 0.272(15) 1 d D U P D 2
H87 H 0.524554 0.200719 0.511203 0.265 Uiso 0.272(15) 1 calc R U P D 2
H88 H 0.590649 0.174991 0.511823 0.265 Uiso 0.272(15) 1 calc R U P D 2
C162 C 0.590(4) 0.2354(13) 0.4710(18) 0.311(12) Uani 0.272(15) 1 d D U P D 2
H89 H 0.626912 0.253625 0.488194 0.373 Uiso 0.272(15) 1 calc R U P D 2
H90 H 0.552222 0.254082 0.455766 0.373 Uiso 0.272(15) 1 calc R U P D 2
C164 C 0.1394(5) -0.0563(3) 0.7687(8) 0.085(4) Uani 0.61(2) 1 d . . P B 2
H63 H 0.107678 -0.057924 0.732122 0.103 Uiso 0.61(2) 1 calc R U P B 2
H64 H 0.176311 -0.075298 0.766093 0.103 Uiso 0.61(2) 1 calc R U P B 2
C165 C 0.0893(12) -0.0724(7) 0.7861(9) 0.078(5) Uani 0.39(2) 1 d . . P B 1
H65 H 0.090790 -0.077495 0.745570 0.094 Uiso 0.39(2) 1 calc R U P B 1
H66 H 0.052113 -0.053252 0.787484 0.094 Uiso 0.39(2) 1 calc R U P B 1
C166 C 0.7715(7) 0.2077(8) 0.7928(10) 0.125(9) Uani 0.415(19) 1 d . . P C 1
H95 H 0.754295 0.216342 0.752880 0.151 Uiso 0.415(19) 1 calc R U P C 1
H96 H 0.779759 0.233594 0.817001 0.151 Uiso 0.415(19) 1 calc R U P C 1
C167 C 0.7261(6) 0.1991(5) 0.8263(7) 0.099(5) Uani 0.585(19) 1 d . . P C 2
H97 H 0.746459 0.227827 0.827913 0.119 Uiso 0.585(19) 1 calc R U P C 2
H98 H 0.737389 0.185911 0.864560 0.119 Uiso 0.585(19) 1 calc R U P C 2
C168 C 0.3503(12) 0.2393(11) 0.4071(12) 0.109(10) Uani 0.36(2) 1 d . . P A 2
H153 H 0.339155 0.251130 0.368054 0.131 Uiso 0.36(2) 1 calc R U P A 2
H154 H 0.369517 0.262215 0.433805 0.131 Uiso 0.36(2) 1 calc R U P A 2
C169 C 0.2842(11) 0.2172(9) 0.4271(15) 0.081(9) Uani 0.36(2) 1 d . . P A 2
H155 H 0.277347 0.187927 0.411103 0.097 Uiso 0.36(2) 1 calc R U P A 2
H156 H 0.292311 0.214890 0.469131 0.097 Uiso 0.36(2) 1 calc R U P A 2

loop_
_atom_site_aniso_label
_atom_site_aniso_U_11
_atom_site_aniso_U_22
_atom_site_aniso_U_33
_atom_site_aniso_U_23
_atom_site_aniso_U_13
_atom_site_aniso_U_12
Tb1 0.02892(9) 0.03894(10) 0.04234(10) 0.00200(7) 0.00228(6) 0.00091(6)
N1 0.0327(15) 0.0425(15) 0.0458(16) -0.0006(12) 0.0029(13) 0.0024(12)
O1 0.0493(18) 0.0524(17) 0.151(3) -0.0054(19) 0.030(2) -0.0112(14)
O2 0.0508(17) 0.0440(15) 0.113(3) 0.0103(15) 0.0193(17) 0.0000(13)
N2 0.0328(16) 0.0487(16) 0.0509(18) 0.0045(14) 0.0053(13) 0.0025(13)
N3 0.0288(15) 0.0443(15) 0.0501(17) 0.0050(13) 0.0035(13) 0.0017(12)
N4 0.0425(18) 0.0528(19) 0.060(2) 0.0002(15) 0.0127(15) 0.0043(14)
N5 0.0316(15) 0.0451(16) 0.0559(19) 0.0044(13) 0.0046(13) 0.0018(13)
N6 0.0418(17) 0.0440(16) 0.0483(18) -0.0009(13) 0.0019(14) -0.0010(13)
N7 0.0295(15) 0.0458(16) 0.0543(18) 0.0028(13) 0.0021(13) -0.0012(12)
N8 0.0361(17) 0.0473(17) 0.0561(19) -0.0016(14) 0.0028(14) 0.0022(13)
N9 0.0278(15) 0.0444(16) 0.0558(18) -0.0033(13) -0.0012(13) -0.0012(12)
N10 0.0325(15) 0.0498(17) 0.0463(17) 0.0060(13) 0.0051(13) 0.0028(13)
O3 0.0457(16) 0.0467(15) 0.107(2) 0.0121(15) 0.0167(16) 0.0113(12)
N11 0.0345(16) 0.0426(15) 0.0483(17) 0.0040(13) 0.0038(13) 0.0011(12)
N12 0.0397(17) 0.0436(16) 0.0480(17) 0.0004(13) 0.0057(13) 0.0015(13)
N13 0.0335(15) 0.0415(15) 0.0456(16) 0.0010(12) -0.0011(13) -0.0001(12)
N14 0.0294(15) 0.0445(16) 0.0532(18) 0.0035(13) -0.0006(13) 0.0011(12)
O4 0.066(2) 0.0446(16) 0.149(3) -0.0049(18) 0.041(2) -0.0065(15)
O5 0.0364(16) 0.0641(19) 0.135(3) 0.0285(19) 0.0045(17) 0.0151(14)
N15 0.0322(16) 0.0475(17) 0.065(2) 0.0033(15) -0.0003(14) 0.0006(13)
N16 0.087(3) 0.071(2) 0.050(2) 0.0058(18) -0.005(2) -0.019(2)
O6 0.075(2) 0.073(2) 0.116(3) -0.012(2) 0.037(2) 0.0247(18)
O7 0.070(2) 0.062(2) 0.163(4) -0.029(2) 0.016(2) 0.0163(17)
N17 0.0364(17) 0.0487(17) 0.0510(18) 0.0085(14) 0.0071(14) 0.0002(13)
O8 0.0431(18) 0.0567(18) 0.178(4) 0.024(2) 0.028(2) -0.0018(14)
C1 0.038(2) 0.052(2) 0.055(2) 0.0054(17) 0.0075(17) 0.0114(16)
C2 0.0338(19) 0.050(2) 0.046(2) 0.0068(16) 0.0051(15) 0.0002(15)
C3 0.0344(19) 0.049(2) 0.068(3) 0.0114(18) 0.0107(18) 0.0006(16)
C4 0.0347(19) 0.0464(19) 0.049(2) -0.0016(16) 0.0014(16) 0.0048(15)
C5 0.037(2) 0.048(2) 0.049(2) 0.0072(16) 0.0059(16) 0.0002(15)
C6 0.042(2) 0.050(2) 0.057(2) 0.0019(17) 0.0053(18) 0.0094(17)
O9 0.0504(19) 0.0474(17) 0.214(5) 0.025(2) 0.036(2) 0.0005(14)
C7 0.046(2) 0.047(2) 0.050(2) -0.0009(16) 0.0039(17) 0.0058(17)
C8 0.039(2) 0.046(2) 0.061(2) -0.0020(17) 0.0043(17) -0.0007(16)
C9 0.0383(19) 0.0452(19) 0.045(2) 0.0017(15) 0.0012(16) -0.0024(15)
C10 0.038(2) 0.050(2) 0.057(2) -0.0010(17) 0.0021(17) -0.0041(16)
C11 0.0349(19) 0.053(2) 0.0401(19) 0.0047(15) 0.0042(15) 0.0044(16)
C12 0.0337(19) 0.054(2) 0.060(2) -0.0025(17) 0.0012(17) -0.0037(16)
C13 0.039(2) 0.0435(19) 0.053(2) 0.0024(16) 0.0019(16) 0.0021(15)
C14 0.0285(18) 0.050(2) 0.049(2) 0.0009(16) 0.0006(15) -0.0014(15)
O10 0.0297(16) 0.084(2) 0.173(4) 0.028(2) 0.003(2) 0.0071(15)
C15 0.0340(18) 0.0451(18) 0.0433(19) 0.0046(15) 0.0049(15) 0.0033(15)
C16 0.0357(19) 0.0463(19) 0.046(2) 0.0072(15) 0.0048(15) 0.0029(15)
C17 0.038(2) 0.047(2) 0.072(3) 0.0065(18) 0.0101(19) 0.0046(16)
C18 0.040(2) 0.050(2) 0.056(2) 0.0034(17) 0.0106(17) 0.0058(16)
O11 0.062(2) 0.107(3) 0.168(4) 0.046(3) 0.050(3) -0.008(2)
C19 0.037(2) 0.0455(19) 0.052(2) -0.0029(16) -0.0012(16) -0.0036(15)
C20 0.0357(19) 0.0432(18) 0.049(2) 0.0058(15) 0.0007(16) 0.0025(15)
C21 0.036(2) 0.046(2) 0.064(2) 0.0011(17) 0.0005(17) -0.0031(16)
C22 0.039(2) 0.0442(19) 0.046(2) 0.0051(15) 0.0039(16) 0.0050(15)
O12 0.044(2) 0.090(3) 0.233(6) -0.019(3) 0.044(3) -0.0068(19)
C23 0.041(2) 0.047(2) 0.051(2) 0.0049(16) 0.0030(17) 0.0015(16)
C24 0.037(2) 0.061(2) 0.068(3) 0.010(2) 0.0153(19) 0.0044(17)
C25 0.0350(19) 0.050(2) 0.049(2) 0.0099(16) 0.0059(16) 0.0040(15)
C26 0.0325(19) 0.0474(19) 0.053(2) 0.0031(16) 0.0032(16) 0.0085(15)
C27 0.038(2) 0.051(2) 0.084(3) -0.004(2) 0.005(2) -0.0021(17)
O13 0.084(3) 0.088(3) 0.199(5) -0.001(3) 0.091(3) 0.014(2)
C28 0.036(2) 0.062(2) 0.061(2) 0.0159(19) 0.0086(18) 0.0039(17)
C29 0.041(2) 0.047(2) 0.084(3) -0.003(2) 0.012(2) -0.0011(17)
C30 0.073(3) 0.087(3) 0.058(3) 0.009(2) -0.006(2) -0.024(3)
C31 0.0308(19) 0.051(2) 0.072(3) 0.0038(19) 0.0056(18) 0.0036(16)
C32 0.044(2) 0.064(3) 0.084(3) 0.010(2) 0.021(2) 0.0101(19)
C33 0.045(2) 0.0414(18) 0.045(2) -0.0022(15) 0.0023(16) -0.0010(15)
C34 0.0317(18) 0.0469(19) 0.055(2) 0.0039(16) 0.0033(16) 0.0027(15)
C35 0.038(2) 0.0441(19) 0.056(2) -0.0021(16) -0.0022(17) -0.0019(15)
C36 0.048(2) 0.053(2) 0.071(3) -0.005(2) 0.008(2) 0.0101(18)
C37 0.0312(19) 0.051(2) 0.066(3) 0.0077(18) 0.0033(17) 0.0051(16)
C38 0.037(2) 0.048(2) 0.076(3) 0.0092(19) 0.0084(19) 0.0029(16)
C39 0.042(2) 0.052(2) 0.093(3) -0.003(2) 0.015(2) -0.0083(18)
O14 0.065(3) 0.102(3) 0.225(6) -0.029(3) 0.053(3) -0.040(2)
C40 0.031(2) 0.054(2) 0.108(4) 0.010(2) 0.006(2) 0.0005(17)
O15 0.076(3) 0.100(3) 0.252(6) 0.033(4) 0.097(4) 0.022(2)
C41 0.043(2) 0.047(2) 0.075(3) 0.0058(19) 0.010(2) 0.0097(17)
C42 0.056(3) 0.043(2) 0.091(3) -0.003(2) 0.014(2) -0.0020(18)
C43 0.040(2) 0.052(2) 0.096(3) 0.015(2) 0.015(2) -0.0041(18)
O16 0.076(3) 0.0500(19) 0.211(5) -0.015(2) 0.018(3) 0.0000(18)
C44 0.056(3) 0.068(3) 0.074(3) -0.001(2) 0.021(2) 0.022(2)
C45 0.037(2) 0.060(2) 0.093(3) -0.002(2) 0.004(2) -0.0011(18)
C46 0.035(2) 0.079(3) 0.125(5) -0.005(3) 0.015(3) -0.005(2)
C47 0.045(2) 0.065(3) 0.117(4) 0.026(3) 0.000(3) 0.011(2)
C48 0.054(2) 0.049(2) 0.062(3) -0.0003(18) 0.007(2) 0.0041(18)
C49 0.038(2) 0.057(2) 0.104(4) 0.016(2) 0.000(2) 0.0116(18)
C50 0.027(2) 0.066(3) 0.116(4) 0.010(3) 0.004(2) 0.0077(18)
C51 0.048(2) 0.046(2) 0.060(2) 0.0000(17) 0.0015(19) 0.0014(17)
C52 0.055(3) 0.056(2) 0.092(3) -0.010(2) 0.012(2) 0.013(2)
C53 0.070(3) 0.061(3) 0.064(3) 0.003(2) 0.005(2) -0.002(2)
C54 0.076(3) 0.081(3) 0.059(3) 0.000(2) -0.005(2) -0.019(3)
C55 0.059(3) 0.059(3) 0.105(4) -0.017(3) 0.002(3) 0.014(2)
C56 0.049(2) 0.043(2) 0.072(3) 0.0056(18) 0.012(2) 0.0020(17)
C57 0.053(3) 0.046(2) 0.093(3) -0.003(2) 0.002(2) 0.0006(19)
C58 0.045(2) 0.049(2) 0.101(4) 0.017(2) 0.018(2) 0.0004(18)
C59 0.047(2) 0.052(2) 0.090(3) -0.001(2) 0.009(2) -0.0074(18)
C60 0.036(2) 0.050(2) 0.088(3) 0.012(2) 0.006(2) 0.0048(17)
C61 0.041(2) 0.050(2) 0.075(3) 0.0057(19) 0.013(2) -0.0006(17)
C62 0.061(3) 0.072(3) 0.101(4) 0.011(3) 0.042(3) 0.017(2)
C63 0.070(3) 0.043(2) 0.111(4) -0.008(2) 0.001(3) 0.007(2)
C64 0.044(2) 0.064(3) 0.095(3) 0.025(2) 0.017(2) 0.004(2)
C65 0.121(5) 0.088(4) 0.058(3) 0.018(3) -0.010(3) -0.036(3)
C66 0.055(3) 0.064(3) 0.107(4) 0.013(3) -0.004(3) 0.013(2)
C67 0.049(3) 0.059(3) 0.134(5) -0.007(3) 0.019(3) -0.004(2)
C68 0.045(3) 0.067(3) 0.121(4) -0.005(3) 0.020(3) -0.020(2)
C69 0.037(2) 0.066(3) 0.150(5) 0.016(3) 0.019(3) -0.001(2)
C70 0.057(3) 0.059(2) 0.081(3) 0.010(2) 0.010(2) 0.018(2)
C71 0.053(3) 0.086(4) 0.136(5) 0.024(3) 0.046(3) 0.013(3)
C72 0.054(3) 0.055(3) 0.135(5) 0.016(3) 0.021(3) -0.002(2)
C73 0.052(3) 0.070(3) 0.107(4) 0.017(3) 0.033(3) 0.013(2)
C74 0.054(3) 0.082(4) 0.129(5) -0.001(3) 0.029(3) -0.008(3)
C75 0.062(3) 0.079(3) 0.125(5) 0.020(3) 0.028(3) 0.025(3)
C76 0.051(2) 0.054(2) 0.084(3) 0.014(2) 0.015(2) 0.0131(19)
C77 0.048(3) 0.077(3) 0.127(5) 0.031(3) 0.036(3) 0.001(2)
C78 0.100(5) 0.074(3) 0.067(3) 0.006(2) -0.007(3) 0.007(3)
C79 0.060(3) 0.052(3) 0.166(6) 0.010(3) 0.028(3) 0.008(2)
C80 0.074(3) 0.095(4) 0.075(3) 0.003(3) -0.001(3) -0.022(3)
C81 0.086(4) 0.094(4) 0.130(5) 0.014(4) 0.017(4) 0.050(3)
C82 0.104(5) 0.083(4) 0.078(4) -0.003(3) 0.025(3) -0.012(3)
C83 0.064(3) 0.082(4) 0.124(5) 0.006(3) 0.011(3) -0.026(3)
C84 0.073(4) 0.068(3) 0.122(5) 0.016(3) -0.016(3) 0.002(3)
C85 0.073(4) 0.049(3) 0.172(6) 0.011(3) 0.027(4) -0.006(2)
C86 0.076(3) 0.058(3) 0.121(5) -0.004(3) 0.025(3) 0.002(2)
C87 0.117(5) 0.106(4) 0.092(4) -0.010(3) 0.025(4) -0.042(4)
C88 0.077(4) 0.081(4) 0.155(6) -0.045(4) 0.031(4) 0.012(3)
C89 0.126(6) 0.062(3) 0.150(6) 0.025(4) 0.034(5) 0.004(3)
C90 0.216(9) 0.097(5) 0.059(3) 0.015(3) 0.015(4) -0.009(5)
C91 0.099(5) 0.057(3) 0.144(6) -0.013(3) 0.022(4) -0.002(3)
C92 0.195(9) 0.162(8) 0.087(5) 0.017(5) 0.026(5) 0.025(7)
C93 0.071(4) 0.090(4) 0.174(7) 0.017(4) 0.027(4) -0.021(3)
C94 0.114(5) 0.068(3) 0.155(6) 0.026(4) -0.020(4) 0.006(3)
C95 0.064(4) 0.090(5) 0.258(10) -0.021(5) 0.052(5) -0.003(3)
C96 0.036(3) 0.157(6) 0.204(8) 0.060(6) 0.009(4) -0.009(3)
C97 0.090(4) 0.064(3) 0.180(7) 0.008(4) 0.027(4) -0.009(3)
C98 0.057(4) 0.080(4) 0.331(13) 0.027(6) 0.051(6) -0.010(3)
C99 0.102(5) 0.102(5) 0.215(9) -0.061(5) 0.057(5) 0.018(4)
C100 0.072(4) 0.102(4) 0.166(7) -0.036(4) 0.021(4) 0.028(3)
C101 0.076(4) 0.144(6) 0.108(5) -0.004(4) 0.013(4) -0.010(4)
C102 0.236(10) 0.150(7) 0.099(5) 0.016(5) 0.006(6) -0.121(7)
C103 0.164(8) 0.129(6) 0.155(7) -0.054(5) 0.046(6) 0.009(5)
C104 0.103(5) 0.090(5) 0.207(9) -0.017(5) -0.007(6) 0.005(4)
C105 0.083(5) 0.132(6) 0.175(7) -0.030(5) 0.022(5) -0.044(4)
C106 0.154(7) 0.078(4) 0.206(9) 0.047(5) 0.049(6) 0.014(4)
C107 0.091(5) 0.165(7) 0.156(7) -0.013(6) 0.028(5) -0.006(5)
C108 0.124(6) 0.146(7) 0.207(9) 0.070(6) 0.067(6) -0.012(5)
C109 0.156(7) 0.079(4) 0.191(8) 0.017(5) 0.037(6) -0.018(4)
C110 0.103(10) 0.113(9) 0.267(16) 0.022(12) 0.111(11) 0.020(8)
C111 0.050(8) 0.061(10) 0.17(2) 0.008(13) -0.002(9) -0.020(7)
C112 0.23(2) 0.079(8) 0.25(3) -0.039(13) 0.17(2) -0.062(12)
C113 0.181(9) 0.106(6) 0.203(9) -0.038(6) 0.007(7) -0.041(6)
C114 0.084(9) 0.052(6) 0.078(12) -0.009(6) 0.011(7) 0.012(5)
C115 0.138(7) 0.141(8) 0.220(11) 0.010(7) 0.068(7) 0.059(6)
C116 0.109(6) 0.066(4) 0.326(12) -0.044(6) 0.053(7) -0.027(4)
C117 0.161(8) 0.201(10) 0.184(10) 0.045(8) 0.067(7) -0.076(8)
C118 0.089(5) 0.145(7) 0.325(14) -0.118(8) 0.055(7) -0.050(5)
C119 0.40(2) 0.178(10) 0.248(14) -0.077(9) 0.218(14) -0.170(12)
C120 0.155(8) 0.131(7) 0.263(12) -0.092(7) 0.097(8) 0.001(6)
C121 0.122(18) 0.119(14) 0.106(11) -0.021(10) 0.026(11) -0.009(11)
C123 0.074(5) 0.125(7) 0.423(18) -0.057(9) 0.097(8) 0.005(4)
C124 0.103(7) 0.171(9) 0.282(14) -0.003(8) 0.069(8) 0.023(6)
C126 0.103(7) 0.260(12) 0.280(13) 0.003(10) 0.076(8) 0.070(7)
C127 0.091(5) 0.250(11) 0.264(12) 0.026(9) 0.067(7) 0.081(7)
C128 0.082(10) 0.090(11) 0.233(18) 0.040(12) -0.042(12) -0.027(9)
C129 0.168(9) 0.335(16) 0.125(7) -0.007(8) 0.024(6) 0.126(10)
C130 0.223(12) 0.162(10) 0.219(12) 0.020(9) 0.046(10) 0.066(9)
C131 0.189(10) 0.201(11) 0.215(11) 0.051(9) 0.065(8) -0.052(9)
C132 0.099(9) 0.081(10) 0.203(18) 0.008(10) 0.035(10) 0.009(8)
C133 0.243(13) 0.123(8) 0.45(2) -0.022(10) 0.121(14) 0.100(8)
C134 0.126(13) 0.141(13) 0.100(9) -0.004(9) -0.003(8) 0.033(11)
C135 0.154(11) 0.201(12) 0.348(17) 0.036(12) 0.160(12) 0.072(9)
C136 0.35(2) 0.34(2) 0.32(2) 0.031(14) 0.221(17) 0.107(17)
C140 0.133(13) 0.258(19) 0.41(2) 0.071(18) -0.011(16) -0.067(13)
C142 0.101(7) 0.066(5) 0.64(3) 0.061(10) 0.026(10) 0.007(4)
C143 0.214(17) 0.41(3) 0.59(4) -0.10(2) -0.011(18) 0.068(15)
C144 0.079(7) 0.063(7) 0.230(14) 0.008(8) 0.024(8) -0.032(6)
C145 0.133(12) 0.216(16) 0.369(19) 0.029(16) -0.037(13) 0.018(12)
C146 0.093(7) 0.103(10) 0.333(15) 0.032(10) -0.018(9) -0.073(7)
C148 0.146(15) 0.152(16) 0.36(2) 0.074(17) -0.030(15) -0.079(12)
C147 0.208(13) 0.38(2) 0.49(2) -0.003(17) -0.066(14) -0.045(14)
C152 0.108(7) 0.172(9) 0.324(15) -0.007(9) 0.132(9) -0.001(6)
C154 0.322(19) 0.229(14) 0.399(19) -0.055(14) 0.231(17) 0.011(14)
C153 0.29(2) 0.41(3) 0.31(2) 0.047(17) 0.152(17) 0.126(19)
C156 0.71(5) 0.187(13) 0.34(2) -0.034(15) 0.29(3) -0.07(2)
C160 0.53(3) 0.38(2) 0.37(2) 0.046(16) 0.140(19) 0.09(2)
C163 0.106(17) 0.125(19) 0.34(2) 0.03(2) 0.127(19) 0.056(15)
C161 0.157(19) 0.17(2) 0.35(2) 0.032(18) 0.097(19) 0.032(18)
C162 0.32(2) 0.29(2) 0.35(2) 0.072(17) 0.14(2) 0.02(2)
C164 0.088(7) 0.051(4) 0.124(13) -0.001(5) 0.038(7) 0.003(4)
C165 0.082(10) 0.055(7) 0.100(12) -0.013(7) 0.025(9) -0.007(6)
C166 0.042(8) 0.112(17) 0.22(2) 0.045(13) 0.015(10) 0.005(8)
C167 0.043(6) 0.092(9) 0.155(12) 0.009(10) 0.006(6) -0.017(7)
C168 0.075(15) 0.14(2) 0.110(17) 0.018(15) 0.014(12) 0.015(13)
C169 0.045(9) 0.076(14) 0.122(19) 0.055(14) 0.020(10) -0.009(8)

loop_
_atom_type_symbol
_atom_type_description
_atom_type_scat_dispersion_real
_atom_type_scat_dispersion_imag
_atom_type_scat_source
C C 0.0033 0.0016 'International Tables Vol C Tables 4.2.6.8 and 6.1.1.4'
H H 0.0000 0.0000 'International Tables Vol C Tables 4.2.6.8 and 6.1.1.4'
N N 0.0061 0.0033 'International Tables Vol C Tables 4.2.6.8 and 6.1.1.4'
O O 0.0106 0.0060 'International Tables Vol C Tables 4.2.6.8 and 6.1.1.4'
Tb Tb -0.1723 4.1537 'International Tables Vol C Tables 4.2.6.8 and 6.1.1.4'

loop_
_geom_angle_atom_site_label_1
_geom_angle_atom_site_label_2
_geom_angle_atom_site_label_3
_geom_angle
_geom_angle_site_symmetry_1
_geom_angle_site_symmetry_3
_geom_angle_publ_flag
N9 Tb1 N14 70.85(9) . . ?
N9 Tb1 N12 144.64(10) . . ?
N14 Tb1 N12 82.72(10) . . ?
N9 Tb1 N1 69.84(10) . . ?
N14 Tb1 N1 109.57(10) . . ?
N12 Tb1 N1 143.50(10) . . ?
N9 Tb1 N2 83.00(10) . . ?
N14 Tb1 N2 82.75(10) . . ?
N12 Tb1 N2 70.43(10) . . ?
N1 Tb1 N2 143.32(10) . . ?
N9 Tb1 N3 107.87(10) . . ?
N14 Tb1 N3 69.61(9) . . ?
N12 Tb1 N3 83.21(10) . . ?
N1 Tb1 N3 70.33(10) . . ?
N2 Tb1 N3 143.98(10) . . ?
N9 Tb1 N13 143.41(9) . . ?
N14 Tb1 N13 143.82(10) . . ?
N12 Tb1 N13 69.36(10) . . ?
N1 Tb1 N13 83.01(10) . . ?
N2 Tb1 N13 107.66(10) . . ?
N3 Tb1 N13 84.24(10) . . ?
N9 Tb1 N11 82.04(10) . . ?
N14 Tb1 N11 143.18(10) . . ?
N12 Tb1 N11 108.50(10) . . ?
N1 Tb1 N11 82.54(10) . . ?
N2 Tb1 N11 69.33(10) . . ?
N3 Tb1 N11 144.78(9) . . ?
N13 Tb1 N11 70.19(9) . . ?
C11 N1 C4 107.7(3) . . ?
C11 N1 Tb1 123.4(2) . . ?
C4 N1 Tb1 125.9(2) . . ?
C39 O1 C67 117.6(3) . . ?
C56 O2 C72 117.8(3) . . ?
C25 N2 C18 107.6(3) . . ?
C25 N2 Tb1 122.6(2) . . ?
C18 N2 Tb1 123.1(2) . . ?
C16 N3 C15 106.8(3) . . ?
C16 N3 Tb1 122.1(2) . . ?
C15 N3 Tb1 119.3(2) . . ?
C18 N4 C7 123.6(3) . . ?
C26 N5 C16 123.0(3) . . ?
C9 N6 C33 123.4(3) . . ?
C14 N7 C22 122.9(3) . . ?
C4 N8 C19 122.8(3) . . ?
C19 N9 C35 106.9(3) . . ?
C19 N9 Tb1 123.8(2) . . ?
C35 N9 Tb1 120.7(2) . . ?
C15 N10 C11 123.2(3) . . ?
C41 O3 C76 118.1(3) . . ?
C20 N11 C22 107.5(3) . . ?
C20 N11 Tb1 123.1(2) . . ?
C22 N11 Tb1 123.0(2) . . ?
C7 N12 C33 107.2(3) . . ?
C7 N12 Tb1 123.8(2) . . ?
C33 N12 Tb1 123.2(2) . . ?
C14 N13 C9 108.3(3) . . ?
C14 N13 Tb1 120.6(2) . . ?
C9 N13 Tb1 121.6(2) . . ?
C34 N14 C26 107.6(3) . . ?
C34 N14 Tb1 123.9(2) . . ?
C26 N14 Tb1 125.8(2) . . ?
C42 O4 C86 118.1(4) . . ?
C49 O5 C47 117.5(3) . . ?
C35 N15 C34 123.2(3) . . ?
C30 N16 C78 107.6(4) . . ?
C30 N16 C65 110.3(4) . . ?
C78 N16 C65 112.5(4) . . ?
C30 N16 C54 110.0(4) . . ?
C78 N16 C54 110.0(4) . . ?
C65 N16 C54 106.4(4) . . ?
C44 O6 C88 117.5(4) . . ?
C55 O7 C100 117.1(4) . . ?
C25 N17 C20 122.5(3) . . ?
C43 O8 C69 117.3(3) . . ?
C6 C1 C32 122.0(4) . . ?
C6 C1 C11 106.9(3) . . ?
C32 C1 C11 131.1(4) . . ?
C5 C2 C38 121.1(3) . . ?
C5 C2 C16 105.6(3) . . ?
C38 C2 C16 133.2(3) . . ?
C43 C3 C5 117.7(4) . . ?
N8 C4 N1 127.9(3) . . ?
N8 C4 C6 122.6(3) . . ?
N1 C4 C6 109.5(3) . . ?
C2 C5 C3 121.5(3) . . ?
C2 C5 C15 107.6(3) . . ?
C3 C5 C15 130.9(3) . . ?
C1 C6 C36 120.6(4) . . ?
C1 C6 C4 106.1(3) . . ?
C36 C6 C4 133.1(4) . . ?
C58 O9 C79 118.9(3) . . ?
N4 C7 N12 127.8(3) . . ?
N4 C7 C48 121.9(4) . . ?
N12 C7 C48 110.3(3) . . ?
C21 C8 C29 121.0(4) . . ?
C21 C8 C19 106.1(3) . . ?
C29 C8 C19 132.9(4) . . ?
N6 C9 N13 127.4(3) . . ?
N6 C9 C10 123.3(3) . . ?
N13 C9 C10 109.2(3) . . ?
C12 C10 C59 120.7(4) . . ?
C12 C10 C9 106.8(3) . . ?
C59 C10 C9 132.5(4) . . ?
N10 C11 N1 128.4(3) . . ?
N10 C11 C1 121.7(3) . . ?
N1 C11 C1 109.8(3) . . ?
C10 C12 C45 122.0(4) . . ?
C10 C12 C14 106.5(3) . . ?
C45 C12 C14 131.5(4) . . ?
C23 C13 C17 121.5(3) . . ?
C23 C13 C22 106.4(3) . . ?
C17 C13 C22 132.1(3) . . ?
N7 C14 N13 128.8(3) . . ?
N7 C14 C12 122.1(3) . . ?
N13 C14 C12 109.0(3) . . ?
C50 O10 C96 116.8(4) . . ?
N10 C15 N3 127.1(3) . . ?
N10 C15 C5 123.3(3) . . ?
N3 C15 C5 109.4(3) . . ?
N5 C16 N3 125.7(3) . . ?
N5 C16 C2 123.7(3) . . ?
N3 C16 C2 110.4(3) . . ?
C41 C17 C13 117.8(4) . . ?
N4 C18 N2 128.0(4) . . ?
N4 C18 C24 122.5(4) . . ?
N2 C18 C24 109.5(3) . . ?
C77 O11 C108 116.5(6) . . ?
N8 C19 N9 126.7(3) . . ?
N8 C19 C8 122.8(3) . . ?
N9 C19 C8 110.4(3) . . ?
N17 C20 N11 127.4(3) . . ?
N17 C20 C23 122.7(3) . . ?
N11 C20 C23 109.9(3) . . ?
C8 C21 C27 121.9(4) . . ?
C8 C21 C35 106.5(3) . . ?
C27 C21 C35 131.6(4) . . ?
N7 C22 N11 127.6(3) . . ?
N7 C22 C13 122.8(3) . . ?
N11 C22 C13 109.6(3) . . ?
C46 O12 C95 119.1(4) . . ?
C13 C23 C61 121.4(3) . . ?
C13 C23 C20 106.5(3) . . ?
C61 C23 C20 132.1(3) . . ?
C28 C24 C73 121.7(4) . . ?
C28 C24 C18 106.4(3) . . ?
C73 C24 C18 131.8(4) . . ?
N17 C25 N2 127.8(3) . . ?
N17 C25 C28 122.5(3) . . ?
N2 C25 C28 109.6(3) . . ?
N5 C26 N14 128.5(3) . . ?
N5 C26 C37 122.4(3) . . ?
N14 C26 C37 109.1(3) . . ?
C39 C27 C21 117.4(4) . . ?
C62 O13 C152 116.5(5) . . ?
C24 C28 C64 121.1(4) . . ?
C24 C28 C25 106.6(3) . . ?
C64 C28 C25 132.3(4) . . ?
C42 C29 C8 117.9(4) . . ?
C82 C30 N16 115.8(4) . . ?
C37 C31 C40 121.0(3) . . ?
C37 C31 C34 106.4(3) . . ?
C40 C31 C34 132.5(4) . . ?
C62 C32 C1 117.3(4) . . ?
N6 C33 N12 127.0(3) . . ?
N6 C33 C51 123.5(3) . . ?
N12 C33 C51 109.4(3) . . ?
N15 C34 N14 128.1(3) . . ?
N15 C34 C31 121.6(3) . . ?
N14 C34 C31 110.3(3) . . ?
N15 C35 N9 127.6(3) . . ?
N15 C35 C21 122.8(3) . . ?
N9 C35 C21 109.6(3) . . ?
C44 C36 C6 117.7(4) . . ?
C31 C37 C60 121.2(3) . . ?
C31 C37 C26 106.5(3) . . ?
C60 C37 C26 132.2(4) . . ?
C58 C38 C2 118.1(4) . . ?
O1 C39 C27 124.9(4) . . ?
O1 C39 C42 113.6(4) . . ?
C27 C39 C42 121.5(4) . . ?
C128 O14 C68 123.3(11) . . ?
C144 O14 C68 121.6(6) . . ?
C50 C40 C31 118.1(4) . . ?
C71 O15 C110 118.2(7) . . ?
C71 O15 C163 117.4(18) . . ?
O3 C41 C17 126.2(4) . . ?
O3 C41 C56 113.2(3) . . ?
C17 C41 C56 120.7(3) . . ?
O4 C42 C29 124.8(4) . . ?
O4 C42 C39 114.8(4) . . ?
C29 C42 C39 120.4(4) . . ?
O8 C43 C3 124.5(4) . . ?
O8 C43 C58 114.7(4) . . ?
C3 C43 C58 120.8(4) . . ?
C97 O16 C63 119.6(4) . . ?
O6 C44 C36 124.2(4) . . ?
O6 C44 C62 114.7(4) . . ?
C36 C44 C62 121.0(4) . . ?
C46 C45 C12 117.3(4) . . ?
O12 C46 C45 124.1(5) . . ?
O12 C46 C68 114.8(4) . . ?
C45 C46 C68 121.1(4) . . ?
O5 C47 C66 108.2(4) . . ?
C51 C48 C52 121.8(4) . . ?
C51 C48 C7 106.4(3) . . ?
C52 C48 C7 131.7(4) . . ?
O5 C49 C60 124.0(4) . . ?
O5 C49 C50 115.3(4) . . ?
C60 C49 C50 120.7(4) . . ?
C40 C50 O10 124.3(4) . . ?
C40 C50 C49 121.2(4) . . ?
O10 C50 C49 114.5(4) . . ?
C48 C51 C57 120.1(4) . . ?
C48 C51 C33 106.6(3) . . ?
C57 C51 C33 133.3(4) . . ?
C55 C52 C48 118.5(4) . . ?
C54 C53 C80 111.2(4) . . ?
C53 C54 N16 115.5(4) . . ?
C52 C55 O7 125.8(5) . . ?
C52 C55 C63 119.7(4) . . ?
O7 C55 C63 114.4(4) . . ?
O2 C56 C61 126.1(4) . . ?
O2 C56 C41 113.1(3) . . ?
C61 C56 C41 120.8(3) . . ?
C63 C57 C51 117.8(4) . . ?
O9 C58 C38 124.9(4) . . ?
O9 C58 C43 114.3(4) . . ?
C38 C58 C43 120.8(4) . . ?
C68 C59 C10 117.8(4) . . ?
C49 C60 C37 117.6(4) . . ?
C56 C61 C23 117.7(4) . . ?
C32 C62 O13 124.6(5) . . ?
C32 C62 C44 121.3(4) . . ?
O13 C62 C44 114.1(4) . . ?
O16 C63 C57 125.7(5) . . ?
O16 C63 C55 112.3(4) . . ?
C57 C63 C55 122.0(4) . . ?
C77 C64 C28 116.8(4) . . ?
N16 C65 C90 115.7(4) . . ?
C47 C66 C84 112.1(4) . . ?
O1 C67 C74 106.7(4) . . ?
O14 C68 C59 120.9(5) . . ?
O14 C68 C46 117.8(4) . . ?
C59 C68 C46 121.2(4) . . ?
O8 C69 C98 109.2(4) . . ?
C75 C70 C76 113.1(4) . . ?
O15 C71 C73 124.9(5) . . ?
O15 C71 C77 114.5(5) . . ?
C73 C71 C77 120.5(4) . . ?
O2 C72 C85 106.5(4) . . ?
C71 C73 C24 117.9(4) . . ?
C83 C74 C67 115.7(5) . . ?
C70 C75 C81 112.6(5) . . ?
O3 C76 C70 106.6(3) . . ?
O11 C77 C64 117.3(5) . . ?
O11 C77 C71 120.6(4) . . ?
C64 C77 C71 121.9(4) . . ?
C169 C78 N16 117.7(15) . . ?
N16 C78 C121 111.7(7) . . ?
O9 C79 C164 109.7(5) . . ?
O9 C79 C114 104.3(7) . . ?
C87 C80 C53 113.2(4) . . ?
C30 C82 C101 110.2(5) . . ?
C74 C83 C93 113.1(5) . . ?
C94 C84 C66 113.6(5) . . ?
C89 C85 C72 114.1(5) . . ?
O4 C86 C91 109.0(4) . . ?
O6 C88 C99 107.3(5) . . ?
C106 C89 C85 113.7(6) . . ?
C92 C90 C65 112.8(8) . . ?
C104 C91 C86 114.1(6) . . ?
C90 C92 C102 104.0(7) . . ?
O12 C95 C123 108.7(5) . . ?
O10 C96 C167 114.8(8) . . ?
O10 C96 C111 95.2(8) . . ?
O16 C97 C116 110.1(5) . . ?
C118 C98 C69 119.0(7) . . ?
C120 C99 C88 115.9(6) . . ?
O7 C100 C115 108.5(6) . . ?
C107 C101 C82 112.2(6) . . ?
C91 C104 C113 116.6(7) . . ?
O11 C108 C117 111.2(8) . . ?
O15 C110 C135 109.8(13) . . ?
C166 C111 C96 104.8(15) . . ?
C109 C112 C164 118.1(18) . . ?
C165 C114 C79 112.1(16) . . ?
C130 C115 C100 114.5(9) . . ?
C97 C116 C142 110.3(7) . . ?
C119 C117 C108 122.9(9) . . ?
C98 C118 C105 122.2(7) . . ?
C131 C119 C117 128.1(10) . . ?
C99 C120 C103 117.7(7) . . ?
C134 C121 C78 107.4(16) . . ?
C124 C123 C95 116.9(7) . . ?
C123 C124 C126 114.5(9) . . ?
O14 C128 C148 116(2) . . ?
C115 C130 C133 105.4(10) . . ?
C167 C132 C127 105.1(14) . . ?
C121 C134 C129 107.8(18) . . ?
C136 C135 C110 112.8(13) . . ?
C135 C136 C160 104.7(14) . . ?
C148 C140 C147 90(2) . . ?
C143 C142 C116 114.7(17) . . ?
O14 C144 C146 106.6(13) . . ?
C147 C145 C146 103.0(17) . . ?
C144 C146 C145 111.5(17) . . ?
C140 C148 C128 83.3(18) . . ?
C153 C152 O13 103.8(11) . . ?
C156 C154 C153 98.7(13) . . ?
C152 C153 C154 110.6(13) . . ?
O15 C163 C161 94(3) . . ?
C163 C161 C162 109.7(19) . . ?
C161 C162 C160 107(2) . . ?
C112 C164 C79 109.7(15) . . ?
C114 C165 C109 110.4(17) . . ?
C127 C166 C111 102.1(16) . . ?
C132 C167 C96 106.4(14) . . ?
C129 C168 C169 102(2) . . ?
C78 C169 C168 111.8(15) . . ?

loop_
_geom_bond_atom_site_label_1
_geom_bond_atom_site_label_2
_geom_bond_distance
_geom_bond_site_symmetry_2
_geom_bond_publ_flag
Tb1 N9 2.418(3) . ?
Tb1 N14 2.425(3) . ?
Tb1 N12 2.432(3) . ?
Tb1 N1 2.432(3) . ?
Tb1 N2 2.433(3) . ?
Tb1 N3 2.435(3) . ?
Tb1 N13 2.438(3) . ?
Tb1 N11 2.440(3) . ?
N1 C11 1.365(4) . ?
N1 C4 1.367(4) . ?
O1 C39 1.360(5) . ?
O1 C67 1.435(5) . ?
O2 C56 1.361(4) . ?
O2 C72 1.417(5) . ?
N2 C25 1.364(5) . ?
N2 C18 1.380(5) . ?
N3 C16 1.374(4) . ?
N3 C15 1.385(4) . ?
N4 C18 1.319(5) . ?
N4 C7 1.338(5) . ?
N5 C26 1.322(5) . ?
N5 C16 1.344(4) . ?
N6 C9 1.329(4) . ?
N6 C33 1.334(5) . ?
N7 C14 1.330(5) . ?
N7 C22 1.333(4) . ?
N8 C4 1.338(5) . ?
N8 C19 1.341(5) . ?
N9 C19 1.363(4) . ?
N9 C35 1.380(5) . ?
N10 C15 1.322(4) . ?
N10 C11 1.338(5) . ?
O3 C41 1.362(4) . ?
O3 C76 1.426(5) . ?
N11 C20 1.366(4) . ?
N11 C22 1.376(4) . ?
N12 C7 1.364(5) . ?
N12 C33 1.374(4) . ?
N13 C14 1.366(5) . ?
N13 C9 1.372(4) . ?
N14 C34 1.365(4) . ?
N14 C26 1.374(4) . ?
O4 C42 1.360(5) . ?
O4 C86 1.417(6) . ?
O5 C49 1.369(5) . ?
O5 C47 1.419(5) . ?
N15 C35 1.327(5) . ?
N15 C34 1.331(4) . ?
N16 C30 1.510(6) . ?
N16 C78 1.513(7) . ?
N16 C65 1.519(6) . ?
N16 C54 1.536(6) . ?
O6 C44 1.368(5) . ?
O6 C88 1.414(6) . ?
O7 C55 1.367(5) . ?
O7 C100 1.434(7) . ?
N17 C25 1.335(5) . ?
N17 C20 1.342(4) . ?
O8 C43 1.361(5) . ?
O8 C69 1.428(5) . ?
C1 C6 1.376(5) . ?
C1 C32 1.401(5) . ?
C1 C11 1.454(5) . ?
C2 C5 1.387(5) . ?
C2 C38 1.390(5) . ?
C2 C16 1.454(5) . ?
C3 C43 1.378(5) . ?
C3 C5 1.402(5) . ?
C4 C6 1.468(5) . ?
C5 C15 1.443(5) . ?
C6 C36 1.398(5) . ?
O9 C58 1.360(5) . ?
O9 C79 1.418(5) . ?
C7 C48 1.450(5) . ?
C8 C21 1.384(5) . ?
C8 C29 1.393(5) . ?
C8 C19 1.458(5) . ?
C9 C10 1.457(5) . ?
C10 C12 1.382(5) . ?
C10 C59 1.396(5) . ?
C12 C45 1.387(6) . ?
C12 C14 1.467(5) . ?
C13 C23 1.384(5) . ?
C13 C17 1.394(5) . ?
C13 C22 1.458(5) . ?
O10 C50 1.386(5) . ?
O10 C96 1.401(7) . ?
C17 C41 1.380(5) . ?
C18 C24 1.459(6) . ?
O11 C77 1.381(5) . ?
O11 C108 1.384(8) . ?
C20 C23 1.457(5) . ?
C21 C27 1.390(5) . ?
C21 C35 1.459(5) . ?
O12 C46 1.363(6) . ?
O12 C95 1.384(7) . ?
C23 C61 1.399(5) . ?
C24 C28 1.382(5) . ?
C24 C73 1.385(6) . ?
C25 C28 1.462(5) . ?
C26 C37 1.476(5) . ?
C27 C39 1.370(5) . ?
O13 C62 1.370(5) . ?
O13 C152 1.453(10) . ?
C28 C64 1.396(5) . ?
C29 C42 1.381(6) . ?
C30 C82 1.508(7) . ?
C31 C37 1.381(5) . ?
C31 C40 1.390(5) . ?
C31 C34 1.458(5) . ?
C32 C62 1.367(6) . ?
C33 C51 1.460(5) . ?
C36 C44 1.382(6) . ?
C37 C60 1.394(5) . ?
C38 C58 1.382(5) . ?
C39 C42 1.420(6) . ?
O14 C128 1.206(18) . ?
O14 C144 1.315(12) . ?
O14 C68 1.375(5) . ?
C40 C50 1.365(6) . ?
O15 C71 1.365(6) . ?
O15 C110 1.40(2) . ?
O15 C163 1.50(6) . ?
C41 C56 1.430(5) . ?
C43 C58 1.425(6) . ?
O16 C97 1.345(7) . ?
O16 C63 1.370(5) . ?
C44 C62 1.406(6) . ?
C45 C46 1.381(6) . ?
C46 C68 1.404(7) . ?
C47 C66 1.503(6) . ?
C48 C51 1.377(6) . ?
C48 C52 1.400(5) . ?
C49 C60 1.378(5) . ?
C49 C50 1.408(6) . ?
C51 C57 1.398(5) . ?
C52 C55 1.360(6) . ?
C53 C54 1.503(6) . ?
C53 C80 1.521(6) . ?
C55 C63 1.414(7) . ?
C56 C61 1.378(5) . ?
C57 C63 1.373(6) . ?
C59 C68 1.376(6) . ?
C64 C77 1.389(6) . ?
C65 C90 1.603(9) . ?
C66 C84 1.532(7) . ?
C67 C74 1.521(6) . ?
C69 C98 1.486(7) . ?
C70 C75 1.498(6) . ?
C70 C76 1.521(5) . ?
C71 C73 1.377(7) . ?
C71 C77 1.397(7) . ?
C72 C85 1.532(6) . ?
C74 C83 1.473(7) . ?
C75 C81 1.515(6) . ?
C78 C169 1.43(3) . ?
C78 C121 1.59(2) . ?
C79 C164 1.547(11) . ?
C79 C114 1.626(18) . ?
C80 C87 1.503(7) . ?
C82 C101 1.530(8) . ?
C83 C93 1.493(7) . ?
C84 C94 1.480(7) . ?
C85 C89 1.500(9) . ?
C86 C91 1.512(7) . ?
C88 C99 1.520(7) . ?
C89 C106 1.494(7) . ?
C90 C92 1.392(9) . ?
C91 C104 1.451(9) . ?
C92 C102 1.647(10) . ?
C95 C123 1.522(9) . ?
C96 C167 1.503(12) . ?
C96 C111 1.66(2) . ?
C97 C116 1.526(7) . ?
C98 C118 1.355(8) . ?
C99 C120 1.409(9) . ?
C100 C115 1.553(9) . ?
C101 C107 1.501(9) . ?
C103 C120 1.451(9) . ?
C104 C113 1.536(9) . ?
C105 C118 1.490(8) . ?
C108 C117 1.481(10) . ?
C109 C112 1.444(18) . ?
C109 C165 1.49(2) . ?
C110 C135 1.505(14) . ?
C111 C166 1.56(3) . ?
C112 C164 1.50(3) . ?
C114 C165 1.39(3) . ?
C115 C130 1.339(10) . ?
C116 C142 1.579(12) . ?
C117 C119 1.386(10) . ?
C119 C131 1.383(12) . ?
C121 C134 1.29(2) . ?
C123 C124 1.391(11) . ?
C124 C126 1.526(10) . ?
C127 C166 1.524(16) . ?
C127 C132 1.741(18) . ?
C128 C148 1.79(4) . ?
C129 C168 1.61(3) . ?
C129 C134 1.631(18) . ?
C130 C133 1.640(12) . ?
C132 C167 1.41(3) . ?
C135 C136 1.508(13) . ?
C136 C160 1.573(17) . ?
C140 C148 1.495(19) . ?
C140 C147 1.581(18) . ?
C142 C143 1.352(14) . ?
C144 C146 1.492(16) . ?
C145 C147 1.442(17) . ?
C145 C146 1.503(15) . ?
C152 C153 1.412(11) . ?
C154 C156 1.430(13) . ?
C154 C153 1.432(11) . ?
C160 C162 1.56(2) . ?
C163 C161 1.52(2) . ?
C161 C162 1.54(2) . ?
C168 C169 1.67(3) . ?

loop_
_geom_torsion_atom_site_label_1
_geom_torsion_atom_site_label_2
_geom_torsion_atom_site_label_3
_geom_torsion_atom_site_label_4
_geom_torsion
_geom_torsion_site_symmetry_1
_geom_torsion_site_symmetry_2
_geom_torsion_site_symmetry_3
_geom_torsion_site_symmetry_4
_geom_torsion_publ_flag
C19 N8 C4 N1 -9.0(6) . . . . ?
C19 N8 C4 C6 168.4(3) . . . . ?
C11 N1 C4 N8 175.1(4) . . . . ?
Tb1 N1 C4 N8 -24.3(5) . . . . ?
C11 N1 C4 C6 -2.6(4) . . . . ?
Tb1 N1 C4 C6 158.1(2) . . . . ?
C38 C2 C5 C3 -0.6(6) . . . . ?
C16 C2 C5 C3 177.3(3) . . . . ?
C38 C2 C5 C15 -178.0(3) . . . . ?
C16 C2 C5 C15 -0.1(4) . . . . ?
C43 C3 C5 C2 -0.7(6) . . . . ?
C43 C3 C5 C15 176.0(4) . . . . ?
C32 C1 C6 C36 0.8(6) . . . . ?
C11 C1 C6 C36 -176.6(4) . . . . ?
C32 C1 C6 C4 177.4(4) . . . . ?
C11 C1 C6 C4 -0.1(4) . . . . ?
N8 C4 C6 C1 -176.2(3) . . . . ?
N1 C4 C6 C1 1.6(4) . . . . ?
N8 C4 C6 C36 -0.3(7) . . . . ?
N1 C4 C6 C36 177.5(4) . . . . ?
C18 N4 C7 N12 -4.7(6) . . . . ?
C18 N4 C7 C48 172.3(4) . . . . ?
C33 N12 C7 N4 173.4(4) . . . . ?
Tb1 N12 C7 N4 -33.0(5) . . . . ?
C33 N12 C7 C48 -3.9(4) . . . . ?
Tb1 N12 C7 C48 149.8(3) . . . . ?
C33 N6 C9 N13 -1.6(6) . . . . ?
C33 N6 C9 C10 175.8(3) . . . . ?
C14 N13 C9 N6 174.0(4) . . . . ?
Tb1 N13 C9 N6 -39.6(5) . . . . ?
C14 N13 C9 C10 -3.7(4) . . . . ?
Tb1 N13 C9 C10 142.6(2) . . . . ?
N6 C9 C10 C12 -176.6(4) . . . . ?
N13 C9 C10 C12 1.3(4) . . . . ?
N6 C9 C10 C59 6.6(7) . . . . ?
N13 C9 C10 C59 -175.5(4) . . . . ?
C15 N10 C11 N1 10.4(6) . . . . ?
C15 N10 C11 C1 -165.0(3) . . . . ?
C4 N1 C11 N10 -173.4(3) . . . . ?
Tb1 N1 C11 N10 25.4(5) . . . . ?
C4 N1 C11 C1 2.5(4) . . . . ?
Tb1 N1 C11 C1 -158.7(2) . . . . ?
C6 C1 C11 N10 174.8(3) . . . . ?
C32 C1 C11 N10 -2.4(6) . . . . ?
C6 C1 C11 N1 -1.5(4) . . . . ?
C32 C1 C11 N1 -178.6(4) . . . . ?
C59 C10 C12 C45 1.2(7) . . . . ?
C9 C10 C12 C45 -176.0(4) . . . . ?
C59 C10 C12 C14 178.8(4) . . . . ?
C9 C10 C12 C14 1.5(4) . . . . ?
C22 N7 C14 N13 0.5(6) . . . . ?
C22 N7 C14 C12 -176.7(4) . . . . ?
C9 N13 C14 N7 -172.8(4) . . . . ?
Tb1 N13 C14 N7 40.4(5) . . . . ?
C9 N13 C14 C12 4.6(4) . . . . ?
Tb1 N13 C14 C12 -142.1(3) . . . . ?
C10 C12 C14 N7 173.9(4) . . . . ?
C45 C12 C14 N7 -9.0(7) . . . . ?
C10 C12 C14 N13 -3.8(4) . . . . ?
C45 C12 C14 N13 173.4(5) . . . . ?
C11 N10 C15 N3 1.2(6) . . . . ?
C11 N10 C15 C5 175.6(3) . . . . ?
C16 N3 C15 N10 171.0(3) . . . . ?
Tb1 N3 C15 N10 -45.3(5) . . . . ?
C16 N3 C15 C5 -4.1(4) . . . . ?
Tb1 N3 C15 C5 139.7(2) . . . . ?
C2 C5 C15 N10 -172.7(3) . . . . ?
C3 C5 C15 N10 10.2(6) . . . . ?
C2 C5 C15 N3 2.6(4) . . . . ?
C3 C5 C15 N3 -174.5(4) . . . . ?
C26 N5 C16 N3 -3.2(6) . . . . ?
C26 N5 C16 C2 -178.2(4) . . . . ?
C15 N3 C16 N5 -171.5(3) . . . . ?
Tb1 N3 C16 N5 46.0(5) . . . . ?
C15 N3 C16 C2 4.1(4) . . . . ?
Tb1 N3 C16 C2 -138.5(2) . . . . ?
C5 C2 C16 N5 173.2(3) . . . . ?
C38 C2 C16 N5 -9.3(7) . . . . ?
C5 C2 C16 N3 -2.5(4) . . . . ?
C38 C2 C16 N3 175.1(4) . . . . ?
C23 C13 C17 C41 -1.5(6) . . . . ?
C22 C13 C17 C41 179.2(4) . . . . ?
C7 N4 C18 N2 4.1(7) . . . . ?
C7 N4 C18 C24 -173.6(4) . . . . ?
C25 N2 C18 N4 -174.5(4) . . . . ?
Tb1 N2 C18 N4 33.7(6) . . . . ?
C25 N2 C18 C24 3.6(4) . . . . ?
Tb1 N2 C18 C24 -148.3(3) . . . . ?
C4 N8 C19 N9 -0.3(6) . . . . ?
C4 N8 C19 C8 -176.2(3) . . . . ?
C35 N9 C19 N8 -170.7(4) . . . . ?
Tb1 N9 C19 N8 41.5(5) . . . . ?
C35 N9 C19 C8 5.7(4) . . . . ?
Tb1 N9 C19 C8 -142.1(3) . . . . ?
C21 C8 C19 N8 173.7(4) . . . . ?
C29 C8 C19 N8 -7.7(7) . . . . ?
C21 C8 C19 N9 -2.9(4) . . . . ?
C29 C8 C19 N9 175.8(4) . . . . ?
C25 N17 C20 N11 5.9(6) . . . . ?
C25 N17 C20 C23 -170.7(3) . . . . ?
C22 N11 C20 N17 -173.2(4) . . . . ?
Tb1 N11 C20 N17 34.3(5) . . . . ?
C22 N11 C20 C23 3.8(4) . . . . ?
Tb1 N11 C20 C23 -148.7(2) . . . . ?
C29 C8 C21 C27 -1.6(6) . . . . ?
C19 C8 C21 C27 177.3(4) . . . . ?
C29 C8 C21 C35 -179.9(4) . . . . ?
C19 C8 C21 C35 -1.0(4) . . . . ?
C14 N7 C22 N11 -5.8(6) . . . . ?
C14 N7 C22 C13 172.6(3) . . . . ?
C20 N11 C22 N7 176.0(4) . . . . ?
Tb1 N11 C22 N7 -31.5(5) . . . . ?
C20 N11 C22 C13 -2.6(4) . . . . ?
Tb1 N11 C22 C13 149.9(2) . . . . ?
C23 C13 C22 N7 -178.3(3) . . . . ?
C17 C13 C22 N7 1.1(7) . . . . ?
C23 C13 C22 N11 0.4(4) . . . . ?
C17 C13 C22 N11 179.7(4) . . . . ?
C17 C13 C23 C61 2.8(6) . . . . ?
C22 C13 C23 C61 -177.7(4) . . . . ?
C17 C13 C23 C20 -177.6(4) . . . . ?
C22 C13 C23 C20 1.9(4) . . . . ?
N17 C20 C23 C13 173.6(3) . . . . ?
N11 C20 C23 C13 -3.5(4) . . . . ?
N17 C20 C23 C61 -6.9(7) . . . . ?
N11 C20 C23 C61 176.0(4) . . . . ?
N4 C18 C24 C28 177.7(4) . . . . ?
N2 C18 C24 C28 -0.5(5) . . . . ?
N4 C18 C24 C73 -1.7(8) . . . . ?
N2 C18 C24 C73 -179.8(5) . . . . ?
C20 N17 C25 N2 -4.6(6) . . . . ?
C20 N17 C25 C28 171.4(4) . . . . ?
C18 N2 C25 N17 171.2(4) . . . . ?
Tb1 N2 C25 N17 -36.8(5) . . . . ?
C18 N2 C25 C28 -5.2(4) . . . . ?
Tb1 N2 C25 C28 146.8(3) . . . . ?
C16 N5 C26 N14 -10.0(6) . . . . ?
C16 N5 C26 C37 167.2(4) . . . . ?
C34 N14 C26 N5 175.5(4) . . . . ?
Tb1 N14 C26 N5 -22.4(6) . . . . ?
C34 N14 C26 C37 -2.0(4) . . . . ?
Tb1 N14 C26 C37 160.1(2) . . . . ?
C8 C21 C27 C39 -0.2(7) . . . . ?
C35 C21 C27 C39 177.6(4) . . . . ?
C73 C24 C28 C64 -1.8(7) . . . . ?
C18 C24 C28 C64 178.8(4) . . . . ?
C73 C24 C28 C25 176.8(4) . . . . ?
C18 C24 C28 C25 -2.5(5) . . . . ?
N17 C25 C28 C24 -171.7(4) . . . . ?
N2 C25 C28 C24 4.9(5) . . . . ?
N17 C25 C28 C64 6.7(7) . . . . ?
N2 C25 C28 C64 -176.7(4) . . . . ?
C21 C8 C29 C42 1.1(6) . . . . ?
C19 C8 C29 C42 -177.4(4) . . . . ?
C78 N16 C30 C82 174.6(4) . . . . ?
C65 N16 C30 C82 51.5(6) . . . . ?
C54 N16 C30 C82 -65.6(5) . . . . ?
C6 C1 C32 C62 -0.5(7) . . . . ?
C11 C1 C32 C62 176.3(4) . . . . ?
C9 N6 C33 N12 4.9(6) . . . . ?
C9 N6 C33 C51 -170.4(4) . . . . ?
C7 N12 C33 N6 -171.9(4) . . . . ?
Tb1 N12 C33 N6 34.2(5) . . . . ?
C7 N12 C33 C51 3.9(4) . . . . ?
Tb1 N12 C33 C51 -149.9(2) . . . . ?
C35 N15 C34 N14 12.8(6) . . . . ?
C35 N15 C34 C31 -163.8(4) . . . . ?
C26 N14 C34 N15 -173.6(4) . . . . ?
Tb1 N14 C34 N15 23.9(6) . . . . ?
C26 N14 C34 C31 3.4(4) . . . . ?
Tb1 N14 C34 C31 -159.2(3) . . . . ?
C37 C31 C34 N15 173.7(4) . . . . ?
C40 C31 C34 N15 -2.3(7) . . . . ?
C37 C31 C34 N14 -3.4(5) . . . . ?
C40 C31 C34 N14 -179.5(5) . . . . ?
C34 N15 C35 N9 -3.3(6) . . . . ?
C34 N15 C35 C21 173.2(4) . . . . ?
C19 N9 C35 N15 170.5(4) . . . . ?
Tb1 N9 C35 N15 -40.5(5) . . . . ?
C19 N9 C35 C21 -6.3(4) . . . . ?
Tb1 N9 C35 C21 142.7(3) . . . . ?
C8 C21 C35 N15 -172.5(4) . . . . ?
C27 C21 C35 N15 9.5(7) . . . . ?
C8 C21 C35 N9 4.6(5) . . . . ?
C27 C21 C35 N9 -173.5(4) . . . . ?
C1 C6 C36 C44 -0.8(6) . . . . ?
C4 C6 C36 C44 -176.2(4) . . . . ?
C40 C31 C37 C60 2.2(7) . . . . ?
C34 C31 C37 C60 -174.4(4) . . . . ?
C40 C31 C37 C26 178.7(4) . . . . ?
C34 C31 C37 C26 2.1(5) . . . . ?
N5 C26 C37 C31 -177.8(4) . . . . ?
N14 C26 C37 C31 -0.1(5) . . . . ?
N5 C26 C37 C60 -1.9(7) . . . . ?
N14 C26 C37 C60 175.8(4) . . . . ?
C5 C2 C38 C58 2.0(6) . . . . ?
C16 C2 C38 C58 -175.3(4) . . . . ?
C67 O1 C39 C27 -5.0(7) . . . . ?
C67 O1 C39 C42 175.8(4) . . . . ?
C21 C27 C39 O1 -176.8(4) . . . . ?
C21 C27 C39 C42 2.4(7) . . . . ?
C37 C31 C40 C50 -1.1(7) . . . . ?
C34 C31 C40 C50 174.5(5) . . . . ?
C76 O3 C41 C17 0.7(7) . . . . ?
C76 O3 C41 C56 -177.8(4) . . . . ?
C13 C17 C41 O3 179.7(4) . . . . ?
C13 C17 C41 C56 -1.9(6) . . . . ?
C86 O4 C42 C29 9.8(8) . . . . ?
C86 O4 C42 C39 -171.1(5) . . . . ?
C8 C29 C42 O4 -179.8(4) . . . . ?
C8 C29 C42 C39 1.0(7) . . . . ?
O1 C39 C42 O4 -2.8(6) . . . . ?
C27 C39 C42 O4 177.9(4) . . . . ?
O1 C39 C42 C29 176.4(4) . . . . ?
C27 C39 C42 C29 -2.9(7) . . . . ?
C69 O8 C43 C3 -2.2(8) . . . . ?
C69 O8 C43 C58 178.7(5) . . . . ?
C5 C3 C43 O8 -178.5(4) . . . . ?
C5 C3 C43 C58 0.6(7) . . . . ?
C88 O6 C44 C36 0.4(7) . . . . ?
C88 O6 C44 C62 178.8(5) . . . . ?
C6 C36 C44 O6 178.7(4) . . . . ?
C6 C36 C44 C62 0.4(7) . . . . ?
C10 C12 C45 C46 0.0(7) . . . . ?
C14 C12 C45 C46 -176.9(5) . . . . ?
C95 O12 C46 C45 -8.9(10) . . . . ?
C95 O12 C46 C68 171.7(6) . . . . ?
C12 C45 C46 O12 178.9(6) . . . . ?
C12 C45 C46 C68 -1.7(8) . . . . ?
C49 O5 C47 C66 -177.5(5) . . . . ?
N4 C7 C48 C51 -175.1(4) . . . . ?
N12 C7 C48 C51 2.4(5) . . . . ?
N4 C7 C48 C52 2.3(7) . . . . ?
N12 C7 C48 C52 179.7(4) . . . . ?
C47 O5 C49 C60 -5.3(8) . . . . ?
C47 O5 C49 C50 175.8(5) . . . . ?
C31 C40 C50 O10 178.5(5) . . . . ?
C31 C40 C50 C49 -1.7(8) . . . . ?
C96 O10 C50 C40 -9.3(9) . . . . ?
C96 O10 C50 C49 170.8(6) . . . . ?
O5 C49 C50 C40 -177.6(5) . . . . ?
C60 C49 C50 C40 3.5(8) . . . . ?
O5 C49 C50 O10 2.3(7) . . . . ?
C60 C49 C50 O10 -176.7(5) . . . . ?
C52 C48 C51 C57 0.2(7) . . . . ?
C7 C48 C51 C57 177.9(4) . . . . ?
C52 C48 C51 C33 -177.6(4) . . . . ?
C7 C48 C51 C33 0.1(4) . . . . ?
N6 C33 C51 C48 173.6(4) . . . . ?
N12 C33 C51 C48 -2.5(4) . . . . ?
N6 C33 C51 C57 -3.9(7) . . . . ?
N12 C33 C51 C57 -179.9(4) . . . . ?
C51 C48 C52 C55 0.1(7) . . . . ?
C7 C48 C52 C55 -176.9(5) . . . . ?
C80 C53 C54 N16 -173.7(4) . . . . ?
C30 N16 C54 C53 -62.3(6) . . . . ?
C78 N16 C54 C53 56.1(6) . . . . ?
C65 N16 C54 C53 178.3(5) . . . . ?
C48 C52 C55 O7 -179.2(5) . . . . ?
C48 C52 C55 C63 -0.6(8) . . . . ?
C100 O7 C55 C52 2.5(9) . . . . ?
C100 O7 C55 C63 -176.2(5) . . . . ?
C72 O2 C56 C61 0.8(7) . . . . ?
C72 O2 C56 C41 -179.2(4) . . . . ?
O3 C41 C56 O2 2.6(6) . . . . ?
C17 C41 C56 O2 -176.0(4) . . . . ?
O3 C41 C56 C61 -177.4(4) . . . . ?
C17 C41 C56 C61 4.0(7) . . . . ?
C48 C51 C57 C63 0.1(7) . . . . ?
C33 C51 C57 C63 177.2(5) . . . . ?
C79 O9 C58 C38 -1.6(8) . . . . ?
C79 O9 C58 C43 179.4(5) . . . . ?
C2 C38 C58 O9 179.0(5) . . . . ?
C2 C38 C58 C43 -2.1(7) . . . . ?
O8 C43 C58 O9 -1.0(7) . . . . ?
C3 C43 C58 O9 179.8(5) . . . . ?
O8 C43 C58 C38 -180.0(4) . . . . ?
C3 C43 C58 C38 0.8(8) . . . . ?
C12 C10 C59 C68 -0.6(7) . . . . ?
C9 C10 C59 C68 175.8(4) . . . . ?
O5 C49 C60 C37 178.8(5) . . . . ?
C50 C49 C60 C37 -2.3(7) . . . . ?
C31 C37 C60 C49 -0.4(7) . . . . ?
C26 C37 C60 C49 -175.9(5) . . . . ?
O2 C56 C61 C23 177.4(4) . . . . ?
C41 C56 C61 C23 -2.6(6) . . . . ?
C13 C23 C61 C56 -0.7(6) . . . . ?
C20 C23 C61 C56 179.8(4) . . . . ?
C1 C32 C62 O13 179.2(5) . . . . ?
C1 C32 C62 C44 0.2(7) . . . . ?
C152 O13 C62 C32 -2.3(9) . . . . ?
C152 O13 C62 C44 176.8(7) . . . . ?
O6 C44 C62 C32 -178.6(5) . . . . ?
C36 C44 C62 C32 -0.1(8) . . . . ?
O6 C44 C62 O13 2.3(7) . . . . ?
C36 C44 C62 O13 -179.3(5) . . . . ?
C97 O16 C63 C57 -5.2(9) . . . . ?
C97 O16 C63 C55 176.8(6) . . . . ?
C51 C57 C63 O16 -178.4(5) . . . . ?
C51 C57 C63 C55 -0.6(8) . . . . ?
C52 C55 C63 O16 179.0(5) . . . . ?
O7 C55 C63 O16 -2.3(7) . . . . ?
C52 C55 C63 C57 0.9(8) . . . . ?
O7 C55 C63 C57 179.6(5) . . . . ?
C24 C28 C64 C77 0.6(7) . . . . ?
C25 C28 C64 C77 -177.6(5) . . . . ?
C30 N16 C65 C90 51.1(7) . . . . ?
C78 N16 C65 C90 -69.1(7) . . . . ?
C54 N16 C65 C90 170.3(6) . . . . ?
O5 C47 C66 C84 169.9(5) . . . . ?
C39 O1 C67 C74 175.8(4) . . . . ?
C128 O14 C68 C59 -101.0(16) . . . . ?
C144 O14 C68 C59 -39.2(12) . . . . ?
C128 O14 C68 C46 83.1(16) . . . . ?
C144 O14 C68 C46 144.9(10) . . . . ?
C10 C59 C68 O14 -177.0(5) . . . . ?
C10 C59 C68 C46 -1.2(8) . . . . ?
O12 C46 C68 O14 -2.3(9) . . . . ?
C45 C46 C68 O14 178.3(5) . . . . ?
O12 C46 C68 C59 -178.2(5) . . . . ?
C45 C46 C68 C59 2.4(9) . . . . ?
C43 O8 C69 C98 -175.7(6) . . . . ?
C110 O15 C71 C73 12.2(12) . . . . ?
C163 O15 C71 C73 -18.6(19) . . . . ?
C110 O15 C71 C77 -167.6(10) . . . . ?
C163 O15 C71 C77 161.5(17) . . . . ?
C56 O2 C72 C85 -177.6(4) . . . . ?
O15 C71 C73 C24 -179.9(6) . . . . ?
C77 C71 C73 C24 0.0(9) . . . . ?
C28 C24 C73 C71 1.5(8) . . . . ?
C18 C24 C73 C71 -179.3(5) . . . . ?
O1 C67 C74 C83 53.8(7) . . . . ?
C76 C70 C75 C81 176.8(5) . . . . ?
C41 O3 C76 C70 177.6(4) . . . . ?
C75 C70 C76 O3 175.3(4) . . . . ?
C108 O11 C77 C64 -104.2(7) . . . . ?
C108 O11 C77 C71 81.2(8) . . . . ?
C28 C64 C77 O11 -173.7(5) . . . . ?
C28 C64 C77 C71 0.8(8) . . . . ?
O15 C71 C77 O11 -6.9(9) . . . . ?
C73 C71 C77 O11 173.2(6) . . . . ?
O15 C71 C77 C64 178.7(6) . . . . ?
C73 C71 C77 C64 -1.2(10) . . . . ?
C30 N16 C78 C169 -172.2(9) . . . . ?
C65 N16 C78 C169 -50.5(10) . . . . ?
C54 N16 C78 C169 68.0(10) . . . . ?
C30 N16 C78 C121 164.8(9) . . . . ?
C65 N16 C78 C121 -73.5(10) . . . . ?
C54 N16 C78 C121 45.0(10) . . . . ?
C58 O9 C79 C164 -167.9(8) . . . . ?
C58 O9 C79 C114 152.2(9) . . . . ?
C54 C53 C80 C87 -180.0(5) . . . . ?
N16 C30 C82 C101 178.9(5) . . . . ?
C67 C74 C83 C93 -179.3(5) . . . . ?
C47 C66 C84 C94 -179.7(5) . . . . ?
O2 C72 C85 C89 -61.6(7) . . . . ?
C42 O4 C86 C91 171.2(5) . . . . ?
C44 O6 C88 C99 -172.9(5) . . . . ?
C72 C85 C89 C106 -174.8(6) . . . . ?
N16 C65 C90 C92 93.2(7) . . . . ?
O4 C86 C91 C104 -63.8(8) . . . . ?
C65 C90 C92 C102 166.3(5) . . . . ?
C46 O12 C95 C123 -168.5(8) . . . . ?
C50 O10 C96 C167 175.4(9) . . . . ?
C50 O10 C96 C111 -164.9(11) . . . . ?
C63 O16 C97 C116 -173.1(6) . . . . ?
O8 C69 C98 C118 -42.4(11) . . . . ?
O6 C88 C99 C120 157.5(8) . . . . ?
C55 O7 C100 C115 -177.2(6) . . . . ?
C30 C82 C101 C107 178.5(5) . . . . ?
C86 C91 C104 C113 -174.1(7) . . . . ?
C77 O11 C108 C117 -177.3(7) . . . . ?
C71 O15 C110 C135 170.3(10) . . . . ?
O10 C96 C111 C166 174.8(17) . . . . ?
O9 C79 C114 C165 61.2(18) . . . . ?
O7 C100 C115 C130 -68.5(12) . . . . ?
O16 C97 C116 C142 63.5(10) . . . . ?
O11 C108 C117 C119 -38.0(16) . . . . ?
C69 C98 C118 C105 -173.3(8) . . . . ?
C108 C117 C119 C131 -179.5(12) . . . . ?
C88 C99 C120 C103 -175.4(8) . . . . ?
N16 C78 C121 C134 173.5(18) . . . . ?
O12 C95 C123 C124 169.1(10) . . . . ?
C95 C123 C124 C126 -176.5(9) . . . . ?
C68 O14 C128 C148 157.3(17) . . . . ?
C100 C115 C130 C133 -178.5(8) . . . . ?
C78 C121 C134 C129 176.7(9) . . . . ?
O15 C110 C135 C136 -70.8(17) . . . . ?
C110 C135 C136 C160 -84(2) . . . . ?
C97 C116 C142 C143 -117.4(12) . . . . ?
C68 O14 C144 C146 -158.3(11) . . . . ?
O14 C144 C146 C145 103.3(19) . . . . ?
C147 C145 C146 C144 176.1(18) . . . . ?
C147 C140 C148 C128 126(2) . . . . ?
O14 C128 C148 C140 115(3) . . . . ?
C62 O13 C152 C153 88.7(9) . . . . ?
O13 C152 C153 C154 86.0(15) . . . . ?
C156 C154 C153 C152 130.1(19) . . . . ?
C71 O15 C163 C161 95(2) . . . . ?
O15 C163 C161 C162 48(4) . . . . ?
C163 C161 C162 C160 140(4) . . . . ?
C109 C112 C164 C79 179.2(15) . . . . ?
O9 C79 C164 C112 -62.2(19) . . . . ?
C79 C114 C165 C109 173.6(11) . . . . ?
C96 C111 C166 C127 -176.3(14) . . . . ?
C127 C132 C167 C96 165.9(9) . . . . ?
O10 C96 C167 C132 83.5(14) . . . . ?
N16 C78 C169 C168 -108(3) . . . . ?
C129 C168 C169 C78 -158.5(19) . . . . ?
